data_7214765
loop_
_publ_author_name
'Yoshii, Yuuya'
'Hoshino, Norihisa'
'Nakamura, Takayoshi'
'Akutagawa, Tomoyuki'

_publ_section_title
;
 Structural phase transitions induced by molecular motions within an
 (anilinium)(l-tartrate) ionic molecular crystal
;
_journal_issue 21
_journal_name_full CrystEngComm
_journal_page_first 7458
_journal_paper_doi 10.1039/c2ce25945a
_journal_volume 14
_journal_year 2012
_chemical_formula_moiety 'C10 H13 N O6'
_chemical_formula_sum 'C10 H13 N O6'
_chemical_formula_weight 243.22
_space_group_IT_number 1
_symmetry_cell_setting triclinic
_symmetry_Int_Tables_number 1
_symmetry_space_group_name_Hall 'P 1'
_symmetry_space_group_name_H-M 'P 1'
_atom_sites_solution_hydrogens geom
_atom_sites_solution_primary direct
_atom_sites_solution_secondary difmap
_cell_angle_alpha 101.247(3)
_cell_angle_beta 95.778(4)
_cell_angle_gamma 101.541(3)
_cell_formula_units_Z 4
_cell_length_a 8.0038(6)
_cell_length_b 11.0971(8)
_cell_length_c 13.0242(13)
_cell_measurement_reflns_used 5280
_cell_measurement_temperature 250
_cell_measurement_theta_max 27.46
_cell_measurement_theta_min 3.23
_cell_volume 1099.83(16)
_computing_cell_refinement 'RAPID AUTO'
_computing_data_collection 'RAPID AUTO (Rigaku, ????)'
_computing_data_reduction 'RAPID AUTO'
_computing_molecular_graphics 'CrystalStructure 4.0'
_computing_publication_material 'CrystalStructure 4.0 (Rigaku, 2010)'
_computing_structure_refinement 'SHELXL97 (Sheldrick, 2008)'
_computing_structure_solution 'Il Milione (Burla, et al., 2007)'
_diffrn_ambient_temperature 250
_diffrn_detector_area_resol_mean 10.000
_diffrn_measured_fraction_theta_full 0.982
_diffrn_measured_fraction_theta_max 0.982
_diffrn_measurement_device_type 'Rigaku R-AXIS RAPID'
_diffrn_measurement_method \w
_diffrn_radiation_type 'Mo K\a'
_diffrn_radiation_wavelength 0.71075
_diffrn_reflns_av_R_equivalents 0.0222
_diffrn_reflns_limit_h_max 10
_diffrn_reflns_limit_h_min -9
_diffrn_reflns_limit_k_max 14
_diffrn_reflns_limit_k_min -12
_diffrn_reflns_limit_l_max 16
_diffrn_reflns_limit_l_min -16
_diffrn_reflns_number 10810
_diffrn_reflns_theta_full 27.46
_diffrn_reflns_theta_max 27.46
_diffrn_standards_number 0
_exptl_absorpt_coefficient_mu 0.123
_exptl_absorpt_correction_T_max 0.988
_exptl_absorpt_correction_T_min 0.808
_exptl_absorpt_correction_type multi-scan
_exptl_absorpt_process_details 'ABSCOR (Rigaku, 1995)'
_exptl_crystal_colour colorless
_exptl_crystal_density_diffrn 1.469
_exptl_crystal_density_method 'not measured'
_exptl_crystal_description platelet
_exptl_crystal_F_000 512.00
_exptl_crystal_size_max 1.000
_exptl_crystal_size_mid 0.800
_exptl_crystal_size_min 0.100
_refine_diff_density_max 0.360
_refine_diff_density_min -0.350
_refine_ls_extinction_method none
_refine_ls_goodness_of_fit_ref 1.028
_refine_ls_hydrogen_treatment mixed
_refine_ls_number_parameters 661
_refine_ls_number_reflns 8149
_refine_ls_number_restraints 3
_refine_ls_R_factor_gt 0.0484
_refine_ls_shift/su_max 0.000
_refine_ls_structure_factor_coef Fsqd
_refine_ls_weighting_details 'w = 1/[\s^2^(Fo^2^)+(0.1297P)^2^+0.0463P] where P=(Fo^2^+2Fc^2^)/3'
_refine_ls_weighting_scheme calc
_refine_ls_wR_factor_ref 0.2106
_reflns_number_gt 3851
_reflns_number_total 8149
_reflns_threshold_expression F^2^>2.0\s(F^2^)
_cod_data_source_file c2ce25945a.txt
_cod_data_source_block 2Ani-Tart
_cod_database_code 7214765

loop_
_symmetry_equiv_pos_site_id
_symmetry_equiv_pos_as_xyz
1 +X,+Y,+Z

loop_
_atom_site_label
_atom_site_type_symbol
_atom_site_fract_x
_atom_site_fract_y
_atom_site_fract_z
_atom_site_U_iso_or_equiv
_atom_site_adp_type
_atom_site_occupancy
_atom_site_symmetry_multiplicity
_atom_site_calc_flag
_atom_site_refinement_flags
O1 O 0.8870(4) 0.1094(3) 0.3391(3) 0.0418(8) Uani 1.0 1 d .
O2 O 1.0672(5) 0.1770(3) 0.2323(3) 0.0520(10) Uani 1.0 1 d .
O3 O 0.7081(4) 0.2768(3) 0.3327(3) 0.0400(9) Uani 1.0 1 d .
O4 O 1.0651(4) 0.4238(4) 0.3910(3) 0.0489(10) Uani 1.0 1 d .
O5 O 0.8937(5) 0.6026(3) 0.3806(4) 0.0567(10) Uani 1.0 1 d .
O6 O 0.7326(4) 0.4990(3) 0.2267(3) 0.0413(8) Uani 1.0 1 d .
O7 O 0.3866(4) 0.6088(3) 0.3388(3) 0.0424(8) Uani 1.0 1 d .
O8 O 0.5679(5) 0.6767(3) 0.2318(3) 0.0514(10) Uani 1.0 1 d .
O9 O 0.2084(4) 0.7770(3) 0.3330(3) 0.0402(9) Uani 1.0 1 d .
O10 O 0.5645(4) 0.9241(4) 0.3903(3) 0.0484(10) Uani 1.0 1 d .
O11 O 0.3940(5) 1.1026(3) 0.3809(3) 0.0556(10) Uani 1.0 1 d .
O12 O 0.2327(4) 0.9987(3) 0.2265(3) 0.0407(8) Uani 1.0 1 d .
O13 O 0.2821(4) 0.0186(3) 0.9893(3) 0.0359(8) Uani 1.0 1 d .
O14 O 0.5493(4) 0.1394(3) 1.0100(3) 0.0360(8) Uani 1.0 1 d .
O15 O 0.1287(4) 0.1958(3) 0.9604(3) 0.0328(7) Uani 1.0 1 d .
O16 O 0.3389(4) 0.3177(3) 1.1603(3) 0.0308(7) Uani 1.0 1 d .
O17 O 0.1681(4) 0.4723(3) 1.0820(3) 0.0317(7) Uani 1.0 1 d .
O18 O 0.3486(4) 0.5036(3) 0.9652(3) 0.0367(8) Uani 1.0 1 d .
O19 O 0.0488(4) 0.6398(3) 1.0106(3) 0.0370(8) Uani 1.0 1 d .
O20 O -0.2169(4) 0.5186(3) 0.9894(3) 0.0354(8) Uani 1.0 1 d .
O21 O -0.3707(4) 0.6954(3) 0.9606(3) 0.0348(8) Uani 1.0 1 d .
O22 O -0.1607(4) 0.8179(3) 1.1605(3) 0.0306(7) Uani 1.0 1 d .
O23 O -0.1515(4) 1.0041(3) 0.9654(3) 0.0376(8) Uani 1.0 1 d .
O24 O -0.3322(4) 0.9724(3) 1.0818(3) 0.0317(7) Uani 1.0 1 d .
N1 N 0.8230(4) 0.2776(3) 0.9340(3) 0.0266(9) Uani 1.0 1 d .
N2 N 0.4229(5) 0.3816(3) 0.3824(3) 0.0318(8) Uani 1.0 1 d .
N3 N 0.3225(4) 0.7771(3) 0.9338(3) 0.0259(8) Uani 1.0 1 d .
N4 N -0.0770(5) 0.8809(3) 0.3815(3) 0.0303(8) Uani 1.0 1 d .
C1 C 0.7983(6) 0.2532(4) 0.8177(4) 0.0343(10) Uani 1.0 1 d .
C2 C 0.9190(7) 0.3211(5) 0.7700(5) 0.0488(12) Uani 1.0 1 d .
C3 C 0.8996(10) 0.2984(7) 0.6609(6) 0.069(2) Uani 1.0 1 d .
C4 C 0.7527(10) 0.2082(7) 0.6014(5) 0.0696(19) Uani 1.0 1 d .
C5 C 0.6369(9) 0.1461(7) 0.6513(5) 0.0711(19) Uani 1.0 1 d .
C6 C 0.6555(7) 0.1671(5) 0.7613(4) 0.0494(13) Uani 1.0 1 d .
C7 C 0.4538(5) 0.4111(4) 0.4981(4) 0.0283(10) Uani 1.0 1 d .
C8 C 0.5956(7) 0.4983(5) 0.5489(4) 0.0476(13) Uani 1.0 1 d .
C9 C 0.6305(8) 0.5263(6) 0.6590(5) 0.0620(16) Uani 1.0 1 d .
C10 C 0.5121(9) 0.4656(6) 0.7153(4) 0.0614(16) Uani 1.0 1 d .
C11 C 0.3691(8) 0.3771(6) 0.6615(5) 0.0563(15) Uani 1.0 1 d .
C12 C 0.3352(6) 0.3471(4) 0.5514(4) 0.0381(11) Uani 1.0 1 d .
C13 C 0.2982(6) 0.7538(4) 0.8185(4) 0.0317(10) Uani 1.0 1 d .
C14 C 0.4168(7) 0.8206(5) 0.7691(5) 0.0494(13) Uani 1.0 1 d .
C15 C 0.3984(9) 0.8002(7) 0.6614(6) 0.0676(19) Uani 1.0 1 d .
C16 C 0.2554(10) 0.7097(7) 0.6017(5) 0.071(2) Uani 1.0 1 d .
C17 C 0.1379(9) 0.6475(7) 0.6516(5) 0.0714(19) Uani 1.0 1 d .
C18 C 0.1562(7) 0.6680(5) 0.7616(4) 0.0493(13) Uani 1.0 1 d .
C19 C -0.0460(6) 0.9103(4) 0.4965(4) 0.0297(10) Uani 1.0 1 d .
C20 C -0.1646(6) 0.8469(5) 0.5512(4) 0.0394(11) Uani 1.0 1 d .
C21 C -0.1298(8) 0.8761(6) 0.6616(5) 0.0577(15) Uani 1.0 1 d .
C22 C 0.0121(9) 0.9655(6) 0.7157(4) 0.0621(17) Uani 1.0 1 d .
C23 C 0.1308(8) 1.0263(6) 0.6593(5) 0.0646(17) Uani 1.0 1 d .
C24 C 0.0956(7) 0.9982(5) 0.5489(5) 0.0497(13) Uani 1.0 1 d .
C25 C 0.9397(6) 0.1800(4) 0.2812(4) 0.0292(9) Uani 1.0 1 d .
C26 C 0.8381(5) 0.2806(4) 0.2667(4) 0.0271(10) Uani 1.0 1 d .
C27 C 0.9572(6) 0.4108(4) 0.2943(4) 0.0283(10) Uani 1.0 1 d .
C28 C 0.8566(5) 0.5148(4) 0.3033(4) 0.0269(9) Uani 1.0 1 d .
C29 C 0.4401(6) 0.6790(4) 0.2807(4) 0.0294(9) Uani 1.0 1 d .
C30 C 0.3366(5) 0.7801(4) 0.2664(4) 0.0261(10) Uani 1.0 1 d .
C31 C 0.4565(6) 0.9117(4) 0.2948(4) 0.0287(10) Uani 1.0 1 d .
C32 C 0.3576(5) 1.0147(4) 0.3037(4) 0.0263(9) Uani 1.0 1 d .
C33 C 0.3868(6) 0.1191(4) 0.9933(4) 0.0265(9) Uani 1.0 1 d .
C34 C 0.3091(5) 0.2298(4) 0.9723(4) 0.0240(8) Uani 1.0 1 d .
C35 C 0.3760(5) 0.3459(3) 1.0636(3) 0.0239(9) Uani 1.0 1 d .
C36 C 0.2967(5) 0.4510(4) 1.0329(4) 0.0237(8) Uani 1.0 1 d .
C37 C -0.1146(6) 0.6190(4) 0.9930(4) 0.0270(10) Uani 1.0 1 d .
C38 C -0.1898(5) 0.7298(4) 0.9722(4) 0.0234(8) Uani 1.0 1 d .
C39 C -0.1238(5) 0.8452(4) 1.0633(3) 0.0239(9) Uani 1.0 1 d .
C40 C -0.2030(5) 0.9510(4) 1.0332(4) 0.0241(9) Uani 1.0 1 d .
H1A H 0.8239 0.3590 0.9605 0.0319 Uiso 1.0 1 calc R
H1B H 0.9239 0.2610 0.9572 0.0319 Uiso 1.0 1 calc R
H1C H 0.7362 0.2278 0.9553 0.0319 Uiso 1.0 1 calc R
H2 H 1.0131 0.3820 0.8111 0.0585 Uiso 1.0 1 calc R
H2A H 0.5124 0.3541 0.3572 0.0381 Uiso 1.0 1 calc R
H2B H 0.4114 0.4513 0.3594 0.0381 Uiso 1.0 1 calc R
H2C H 0.3258 0.3211 0.3594 0.0381 Uiso 1.0 1 calc R
H3 H 0.9820 0.3417 0.6264 0.0834 Uiso 1.0 1 calc R
H3A H 0.3288 0.7049 0.9542 0.0311 Uiso 1.0 1 calc R
H3B H 0.2329 0.8053 0.9582 0.0311 Uiso 1.0 1 calc R
H3C H 0.4207 0.8354 0.9603 0.0311 Uiso 1.0 1 calc R
H4 H 0.7369 0.1922 0.5271 0.0835 Uiso 1.0 1 calc R
H4A H 0.0094 0.8490 0.3563 0.0364 Uiso 1.0 1 calc R
H4B H -0.0823 0.9516 0.3585 0.0364 Uiso 1.0 1 calc R
H4C H -0.1774 0.8238 0.3587 0.0364 Uiso 1.0 1 calc R
H5 H 0.5405 0.0868 0.6110 0.0854 Uiso 1.0 1 calc R
H6 H 0.5730 0.1237 0.7957 0.0592 Uiso 1.0 1 calc R
H7 H 0.682(7) 0.564(5) 0.234(4) 0.033(13) Uiso 1.0 1 d .
H8 H 0.6712 0.5404 0.5099 0.0572 Uiso 1.0 1 calc R
H9 H 0.7312 0.5846 0.6948 0.0744 Uiso 1.0 1 calc R
H10 H 0.5305 0.4854 0.7897 0.0737 Uiso 1.0 1 calc R
H11 H 0.2920 0.3356 0.7000 0.0675 Uiso 1.0 1 calc R
H12 H 0.2370 0.2866 0.5148 0.0457 Uiso 1.0 1 calc R
H13 H 0.183(7) 1.062(5) 0.233(4) 0.033(13) Uiso 1.0 1 d .
H14 H 0.5115 0.8811 0.8099 0.0593 Uiso 1.0 1 calc R
H15 H 0.4798 0.8456 0.6278 0.0811 Uiso 1.0 1 calc R
H16 H 0.2418 0.6927 0.5274 0.0855 Uiso 1.0 1 calc R
H17 H 0.0411 0.5889 0.6111 0.0857 Uiso 1.0 1 calc R
H18 H 0.0736 0.6242 0.7956 0.0591 Uiso 1.0 1 calc R
H19 H 0.120(6) 0.530(4) 1.062(4) 0.033(12) Uiso 1.0 1 d .
H20 H -0.2637 0.7870 0.5150 0.0473 Uiso 1.0 1 calc R
H21 H -0.2057 0.8333 0.7000 0.0692 Uiso 1.0 1 calc R
H22 H 0.0297 0.9860 0.7901 0.0745 Uiso 1.0 1 calc R
H23 H 0.2316 1.0846 0.6950 0.0775 Uiso 1.0 1 calc R
H24 H 0.1712 1.0409 0.5103 0.0596 Uiso 1.0 1 calc R
H25 H -0.383(6) 1.034(4) 1.062(4) 0.033(12) Uiso 1.0 1 d .
H26 H 0.7836 0.2627 0.1920 0.0326 Uiso 1.0 1 calc R
H27 H 1.0303 0.4185 0.2379 0.0339 Uiso 1.0 1 calc R
H28 H 0.566(6) 0.999(5) 0.404(4) 0.033(13) Uiso 1.0 1 d .
H29 H 0.208(6) 0.717(5) 0.356(4) 0.033(14) Uiso 1.0 1 d .
H30 H 0.2815 0.7624 0.1919 0.0313 Uiso 1.0 1 calc R
H31 H 0.5294 0.9195 0.2383 0.0345 Uiso 1.0 1 calc R
H32 H 1.064(7) 0.496(5) 0.404(4) 0.033(14) Uiso 1.0 1 d .
H33 H 0.708(6) 0.219(5) 0.359(4) 0.033(14) Uiso 1.0 1 d .
H34 H 0.3440 0.2514 0.9061 0.0288 Uiso 1.0 1 calc R
H35 H 0.5027 0.3716 1.0677 0.0287 Uiso 1.0 1 calc R
H36 H -0.417(6) 0.619(5) 0.966(4) 0.033(13) Uiso 1.0 1 d .
H37 H -0.265(7) 0.783(5) 1.160(4) 0.033(13) Uiso 1.0 1 d .
H38 H -0.1549 0.7513 0.9061 0.0281 Uiso 1.0 1 calc R
H39 H 0.0029 0.8711 1.0675 0.0287 Uiso 1.0 1 calc R
H40 H 0.234(7) 0.283(5) 1.159(4) 0.033(13) Uiso 1.0 1 d .
H41 H 0.084(6) 0.121(5) 0.967(4) 0.033(13) Uiso 1.0 1 d .

loop_
_atom_site_aniso_label
_atom_site_aniso_U_11
_atom_site_aniso_U_22
_atom_site_aniso_U_33
_atom_site_aniso_U_12
_atom_site_aniso_U_13
_atom_site_aniso_U_23
O1 0.056(2) 0.0331(16) 0.049(3) 0.0230(15) 0.0197(17) 0.0196(15)
O2 0.050(3) 0.053(2) 0.079(3) 0.0377(17) 0.035(2) 0.0384(19)
O3 0.0301(17) 0.0373(18) 0.066(3) 0.0157(14) 0.0241(16) 0.0250(17)
O4 0.036(2) 0.040(2) 0.063(3) 0.0085(15) -0.0169(17) 0.0063(18)
O5 0.068(3) 0.0339(17) 0.058(3) 0.0172(16) -0.0131(19) -0.0082(16)
O6 0.0425(19) 0.0353(17) 0.046(3) 0.0219(15) -0.0070(16) 0.0019(15)
O7 0.057(2) 0.0349(16) 0.049(3) 0.0234(15) 0.0212(17) 0.0220(15)
O8 0.048(3) 0.057(2) 0.077(3) 0.0381(17) 0.034(2) 0.0400(19)
O9 0.0339(18) 0.0340(17) 0.065(3) 0.0158(14) 0.0236(16) 0.0238(17)
O10 0.0345(19) 0.040(2) 0.063(3) 0.0083(15) -0.0170(17) 0.0066(18)
O11 0.069(3) 0.0326(16) 0.055(3) 0.0162(16) -0.0127(19) -0.0088(16)
O12 0.0417(19) 0.0347(17) 0.046(3) 0.0214(15) -0.0060(16) 0.0041(15)
O13 0.0309(17) 0.0244(15) 0.055(2) 0.0107(13) 0.0055(15) 0.0101(14)
O14 0.0240(16) 0.0325(15) 0.060(3) 0.0152(12) 0.0127(15) 0.0194(15)
O15 0.0223(15) 0.0235(15) 0.049(2) 0.0067(12) -0.0060(13) 0.0038(14)
O16 0.0363(18) 0.0357(16) 0.0208(17) 0.0109(14) -0.0006(13) 0.0069(12)
O17 0.0336(17) 0.0308(15) 0.0382(18) 0.0162(13) 0.0110(14) 0.0135(13)
O18 0.0351(18) 0.0357(17) 0.051(3) 0.0136(14) 0.0172(15) 0.0253(16)
O19 0.0297(17) 0.0343(15) 0.056(3) 0.0180(12) 0.0123(15) 0.0174(14)
O20 0.0317(17) 0.0218(14) 0.055(2) 0.0096(13) 0.0048(15) 0.0109(14)
O21 0.0268(16) 0.0256(16) 0.050(2) 0.0093(13) -0.0057(14) 0.0050(14)
O22 0.0351(18) 0.0349(16) 0.0219(17) 0.0107(13) -0.0008(13) 0.0059(12)
O23 0.0394(19) 0.0356(17) 0.050(3) 0.0143(15) 0.0185(16) 0.0252(16)
O24 0.0318(17) 0.0334(16) 0.0366(18) 0.0159(13) 0.0121(14) 0.0114(13)
N1 0.027(3) 0.0235(19) 0.029(2) 0.0052(16) 0.0022(17) 0.0062(15)
N2 0.0310(19) 0.0337(18) 0.035(3) 0.0104(14) 0.0078(17) 0.0124(16)
N3 0.023(2) 0.0225(18) 0.030(2) 0.0029(15) -0.0014(16) 0.0044(15)
N4 0.0312(18) 0.0342(18) 0.030(2) 0.0118(14) 0.0068(16) 0.0119(16)
C1 0.032(3) 0.036(3) 0.038(3) 0.0167(19) 0.003(3) 0.008(2)
C2 0.045(3) 0.057(3) 0.047(4) 0.008(3) 0.013(3) 0.018(3)
C3 0.075(5) 0.086(5) 0.067(5) 0.028(4) 0.035(4) 0.041(4)
C4 0.094(6) 0.082(5) 0.034(4) 0.029(4) 0.003(4) 0.007(4)
C5 0.073(5) 0.072(4) 0.046(4) -0.004(4) -0.007(4) -0.011(3)
C6 0.046(3) 0.053(3) 0.039(4) 0.000(3) 0.004(3) -0.001(3)
C7 0.032(3) 0.030(2) 0.028(3) 0.0125(17) 0.007(2) 0.0107(19)
C8 0.047(3) 0.047(3) 0.043(4) 0.001(3) 0.002(3) 0.007(3)
C9 0.061(4) 0.070(4) 0.038(4) 0.003(3) -0.018(3) -0.007(3)
C10 0.079(5) 0.081(4) 0.027(4) 0.036(4) 0.004(3) -0.000(3)
C11 0.059(4) 0.084(4) 0.036(4) 0.020(3) 0.015(3) 0.029(3)
C12 0.040(3) 0.042(3) 0.035(3) 0.006(2) 0.010(3) 0.015(2)
C13 0.031(3) 0.030(2) 0.039(3) 0.0140(18) 0.004(2) 0.0105(19)
C14 0.042(3) 0.064(4) 0.045(4) 0.010(3) 0.009(3) 0.020(3)
C15 0.071(5) 0.089(5) 0.055(5) 0.021(4) 0.025(4) 0.035(4)
C16 0.104(6) 0.093(5) 0.026(4) 0.042(5) 0.013(4) 0.012(4)
C17 0.073(5) 0.073(4) 0.045(4) -0.002(4) -0.013(4) -0.012(3)
C18 0.047(3) 0.056(3) 0.037(3) 0.003(3) 0.002(3) 0.002(3)
C19 0.031(3) 0.027(2) 0.037(3) 0.0130(17) 0.011(2) 0.011(2)
C20 0.038(3) 0.048(3) 0.036(3) 0.008(2) 0.012(3) 0.018(3)
C21 0.063(4) 0.082(4) 0.036(4) 0.019(3) 0.015(3) 0.024(3)
C22 0.086(5) 0.080(5) 0.022(3) 0.031(4) 0.007(3) 0.004(3)
C23 0.064(4) 0.073(4) 0.037(4) 0.002(3) -0.020(3) -0.006(3)
C24 0.048(3) 0.046(3) 0.049(4) 0.001(3) 0.002(3) 0.009(3)
C25 0.034(3) 0.025(2) 0.034(3) 0.0134(17) 0.007(2) 0.0114(18)
C26 0.025(3) 0.022(2) 0.034(3) 0.0067(17) 0.0006(19) 0.0046(18)
C27 0.021(3) 0.029(3) 0.034(3) 0.0037(17) 0.0044(19) 0.0082(19)
C28 0.023(3) 0.0227(19) 0.035(3) 0.0032(16) 0.0090(19) 0.0065(18)
C29 0.032(3) 0.027(2) 0.033(3) 0.0144(18) 0.0042(19) 0.0087(18)
C30 0.022(3) 0.024(2) 0.034(3) 0.0071(17) 0.0037(19) 0.0073(18)
C31 0.022(3) 0.024(3) 0.041(3) 0.0044(17) 0.007(2) 0.0094(19)
C32 0.026(3) 0.0230(19) 0.030(3) 0.0037(16) 0.0081(19) 0.0064(18)
C33 0.028(3) 0.025(2) 0.028(3) 0.0106(17) 0.0052(19) 0.0047(17)
C34 0.024(2) 0.0275(19) 0.023(3) 0.0104(15) 0.0033(16) 0.0082(16)
C35 0.019(2) 0.0222(18) 0.031(3) 0.0081(15) -0.0012(17) 0.0068(17)
C36 0.017(2) 0.0215(19) 0.031(3) 0.0041(15) 0.0006(17) 0.0055(17)
C37 0.030(3) 0.025(2) 0.031(3) 0.0159(18) 0.0043(19) 0.0080(18)
C38 0.021(2) 0.0236(18) 0.026(3) 0.0080(14) 0.0024(16) 0.0033(16)
C39 0.020(2) 0.0235(18) 0.030(3) 0.0074(15) -0.0004(17) 0.0109(17)
C40 0.019(2) 0.0193(19) 0.033(3) 0.0027(15) -0.0001(18) 0.0070(17)

loop_
_atom_type_symbol
_atom_type_description
_atom_type_scat_dispersion_real
_atom_type_scat_dispersion_imag
_atom_type_scat_source
C C 0.0033 0.0016
;
International Tables for Crystallography
(1992, Vol. C, Tables 4.2.6.8 and 6.1.1.4)
;
H H 0.0000 0.0000
;
International Tables for Crystallography
(1992, Vol. C, Table 6.1.1.4)
;
O O 0.0106 0.0060
;
International Tables for Crystallography
(1992, Vol. C, Tables 4.2.6.8 and 6.1.1.4)
;
N N 0.0061 0.0033
;
International Tables for Crystallography
(1992, Vol. C, Tables 4.2.6.8 and 6.1.1.4)
;

loop_
_geom_angle_atom_site_label_1
_geom_angle_atom_site_label_2
_geom_angle_atom_site_label_3
_geom_angle
_geom_angle_publ_flag
N1 C1 C2 118.0(4) yes
N1 C1 C6 119.3(4) yes
C2 C1 C6 122.7(5) yes
C1 C2 C3 118.9(5) yes
C2 C3 C4 118.9(7) yes
C3 C4 C5 120.1(6) yes
C4 C5 C6 121.7(6) yes
C1 C6 C5 117.7(5) yes
N2 C7 C8 119.1(4) yes
N2 C7 C12 118.3(3) yes
C8 C7 C12 122.6(5) yes
C7 C8 C9 120.3(5) yes
C8 C9 C10 118.6(5) yes
C9 C10 C11 119.8(5) yes
C10 C11 C12 121.8(6) yes
C7 C12 C11 116.8(4) yes
N3 C13 C14 119.4(4) yes
N3 C13 C18 119.4(4) yes
C14 C13 C18 121.2(5) yes
C13 C14 C15 120.7(5) yes
C14 C15 C16 118.8(7) yes
C15 C16 C17 119.7(6) yes
C16 C17 C18 121.7(6) yes
C13 C18 C17 117.8(5) yes
N4 C19 C20 118.8(4) yes
N4 C19 C24 119.9(5) yes
C20 C19 C24 121.3(5) yes
C19 C20 C21 117.4(4) yes
C20 C21 C22 122.0(6) yes
C21 C22 C23 119.6(5) yes
C22 C23 C24 118.5(5) yes
C19 C24 C23 121.1(5) yes
O1 C25 O2 126.6(5) yes
O1 C25 C26 116.5(4) yes
O2 C25 C26 116.9(4) yes
O3 C26 C25 109.4(4) yes
O3 C26 C27 109.6(4) yes
C25 C26 C27 110.5(4) yes
O4 C27 C26 108.7(4) yes
O4 C27 C28 110.3(4) yes
C26 C27 C28 111.7(4) yes
O5 C28 O6 125.2(5) yes
O5 C28 C27 119.6(4) yes
O6 C28 C27 115.2(4) yes
O7 C29 O8 127.3(5) yes
O7 C29 C30 115.7(4) yes
O8 C29 C30 117.0(4) yes
O9 C30 C29 109.7(4) yes
O9 C30 C31 108.9(4) yes
C29 C30 C31 110.3(4) yes
O10 C31 C30 108.7(4) yes
O10 C31 C32 110.7(4) yes
C30 C31 C32 112.0(4) yes
O11 C32 O12 125.0(4) yes
O11 C32 C31 119.9(4) yes
O12 C32 C31 115.0(4) yes
O13 C33 O14 127.3(4) yes
O13 C33 C34 116.0(4) yes
O14 C33 C34 116.7(4) yes
O15 C34 C33 110.4(3) yes
O15 C34 C35 109.6(4) yes
C33 C34 C35 110.4(4) yes
O16 C35 C34 111.0(3) yes
O16 C35 C36 114.5(4) yes
C34 C35 C36 106.1(3) yes
O17 C36 O18 124.9(4) yes
O17 C36 C35 114.1(4) yes
O18 C36 C35 120.9(4) yes
O19 C37 O20 126.6(4) yes
O19 C37 C38 116.0(4) yes
O20 C37 C38 117.4(4) yes
O21 C38 C37 109.6(3) yes
O21 C38 C39 109.4(4) yes
C37 C38 C39 110.8(4) yes
O22 C39 C38 111.5(3) yes
O22 C39 C40 114.0(4) yes
C38 C39 C40 106.4(3) yes
O23 C40 O24 124.3(4) yes
O23 C40 C39 121.0(4) yes
O24 C40 C39 114.6(4) yes
C26 O3 H33 108(4) no
C27 O4 H32 89(4) no
C28 O6 H7 111(3) no
C30 O9 H29 105(4) no
C31 O10 H28 88(4) no
C32 O12 H13 112(3) no
C34 O15 H41 116(4) no
C35 O16 H40 113(4) no
C36 O17 H19 114(4) no
C38 O21 H36 117(4) no
C39 O22 H37 114(4) no
C40 O24 H25 115(3) no
C1 N1 H1A 109.475 no
C1 N1 H1B 109.474 no
C1 N1 H1C 109.467 no
H1A N1 H1B 109.468 no
H1A N1 H1C 109.471 no
H1B N1 H1C 109.473 no
C7 N2 H2A 109.469 no
C7 N2 H2B 109.474 no
C7 N2 H2C 109.476 no
H2A N2 H2B 109.469 no
H2A N2 H2C 109.470 no
H2B N2 H2C 109.469 no
C13 N3 H3A 109.470 no
C13 N3 H3B 109.474 no
C13 N3 H3C 109.469 no
H3A N3 H3B 109.472 no
H3A N3 H3C 109.473 no
H3B N3 H3C 109.470 no
C19 N4 H4A 109.468 no
C19 N4 H4B 109.472 no
C19 N4 H4C 109.472 no
H4A N4 H4B 109.472 no
H4A N4 H4C 109.473 no
H4B N4 H4C 109.470 no
C1 C2 H2 120.534 no
C3 C2 H2 120.531 no
C2 C3 H3 120.561 no
C4 C3 H3 120.555 no
C3 C4 H4 119.960 no
C5 C4 H4 119.959 no
C4 C5 H5 119.134 no
C6 C5 H5 119.131 no
C1 C6 H6 121.169 no
C5 C6 H6 121.164 no
C7 C8 H8 119.837 no
C9 C8 H8 119.837 no
C8 C9 H9 120.718 no
C10 C9 H9 120.714 no
C9 C10 H10 120.089 no
C11 C10 H10 120.096 no
C10 C11 H11 119.088 no
C12 C11 H11 119.084 no
C7 C12 H12 121.608 no
C11 C12 H12 121.603 no
C13 C14 H14 119.653 no
C15 C14 H14 119.652 no
C14 C15 H15 120.595 no
C16 C15 H15 120.594 no
C15 C16 H16 120.162 no
C17 C16 H16 120.168 no
C16 C17 H17 119.138 no
C18 C17 H17 119.131 no
C13 C18 H18 121.079 no
C17 C18 H18 121.079 no
C19 C20 H20 121.299 no
C21 C20 H20 121.305 no
C20 C21 H21 119.012 no
C22 C21 H21 119.015 no
C21 C22 H22 120.185 no
C23 C22 H22 120.184 no
C22 C23 H23 120.748 no
C24 C23 H23 120.752 no
C19 C24 H24 119.442 no
C23 C24 H24 119.443 no
O3 C26 H26 109.125 no
C25 C26 H26 109.122 no
C27 C26 H26 109.125 no
O4 C27 H27 108.653 no
C26 C27 H27 108.652 no
C28 C27 H27 108.649 no
O9 C30 H30 109.299 no
C29 C30 H30 109.300 no
C31 C30 H30 109.302 no
O10 C31 H31 108.416 no
C30 C31 H31 108.415 no
C32 C31 H31 108.416 no
O15 C34 H34 108.779 no
C33 C34 H34 108.780 no
C35 C34 H34 108.780 no
O16 C35 H35 108.353 no
C34 C35 H35 108.353 no
C36 C35 H35 108.350 no
O21 C38 H38 109.008 no
C37 C38 H38 109.009 no
C39 C38 H38 109.009 no
O22 C39 H39 108.232 no
C38 C39 H39 108.238 no
C40 C39 H39 108.233 no

loop_
_geom_bond_atom_site_label_1
_geom_bond_atom_site_label_2
_geom_bond_distance
_geom_bond_publ_flag
O1 C25 1.234(6) yes
O2 C25 1.259(6) yes
O3 C26 1.414(6) yes
O4 C27 1.418(6) yes
O5 C28 1.222(5) yes
O6 C28 1.294(6) yes
O7 C29 1.235(6) yes
O8 C29 1.260(6) yes
O9 C30 1.407(6) yes
O10 C31 1.409(6) yes
O11 C32 1.221(5) yes
O12 C32 1.303(5) yes
O13 C33 1.242(5) yes
O14 C33 1.263(5) yes
O15 C34 1.402(5) yes
O16 C35 1.402(6) yes
O17 C36 1.302(5) yes
O18 C36 1.212(6) yes
O19 C37 1.270(5) yes
O20 C37 1.233(5) yes
O21 C38 1.406(5) yes
O22 C39 1.403(6) yes
O23 C40 1.215(6) yes
O24 C40 1.303(5) yes
N1 C1 1.471(6) yes
N2 C7 1.462(6) yes
N3 C13 1.460(6) yes
N4 C19 1.454(6) yes
C1 C2 1.379(8) yes
C1 C6 1.371(6) yes
C2 C3 1.381(10) yes
C3 C4 1.423(9) yes
C4 C5 1.341(11) yes
C5 C6 1.394(9) yes
C7 C8 1.350(6) yes
C7 C12 1.394(7) yes
C8 C9 1.393(8) yes
C9 C10 1.403(9) yes
C10 C11 1.373(8) yes
C11 C12 1.393(8) yes
C13 C14 1.376(7) yes
C13 C18 1.368(6) yes
C14 C15 1.363(9) yes
C15 C16 1.407(9) yes
C16 C17 1.350(10) yes
C17 C18 1.395(9) yes
C19 C20 1.403(7) yes
C19 C24 1.358(6) yes
C20 C21 1.396(8) yes
C21 C22 1.374(8) yes
C22 C23 1.406(9) yes
C23 C24 1.397(8) yes
C25 C26 1.536(7) yes
C26 C27 1.517(5) yes
C27 C28 1.526(7) yes
C29 C30 1.550(7) yes
C30 C31 1.532(5) yes
C31 C32 1.508(7) yes
C33 C34 1.540(6) yes
C34 C35 1.536(5) yes
C35 C36 1.533(6) yes
C37 C38 1.530(6) yes
C38 C39 1.529(5) yes
C39 C40 1.537(6) yes
O3 H33 0.79(6) no
O4 H32 0.79(5) no
O6 H7 0.89(6) no
O9 H29 0.78(6) no
O10 H28 0.82(5) no
O12 H13 0.86(6) no
O15 H41 0.86(5) no
O16 H40 0.85(5) no
O17 H19 0.88(5) no
O21 H36 0.87(5) no
O22 H37 0.85(5) no
O24 H25 0.93(5) no
N1 H1A 0.900 no
N1 H1B 0.900 no
N1 H1C 0.900 no
N2 H2A 0.900 no
N2 H2B 0.900 no
N2 H2C 0.900 no
N3 H3A 0.900 no
N3 H3B 0.900 no
N3 H3C 0.900 no
N4 H4A 0.900 no
N4 H4B 0.900 no
N4 H4C 0.900 no
C2 H2 0.940 no
C3 H3 0.940 no
C4 H4 0.940 no
C5 H5 0.940 no
C6 H6 0.940 no
C8 H8 0.940 no
C9 H9 0.940 no
C10 H10 0.940 no
C11 H11 0.940 no
C12 H12 0.940 no
C14 H14 0.940 no
C15 H15 0.940 no
C16 H16 0.940 no
C17 H17 0.940 no
C18 H18 0.940 no
C20 H20 0.940 no
C21 H21 0.940 no
C22 H22 0.940 no
C23 H23 0.940 no
C24 H24 0.940 no
C26 H26 0.990 no
C27 H27 0.990 no
C30 H30 0.990 no
C31 H31 0.990 no
C34 H34 0.990 no
C35 H35 0.990 no
C38 H38 0.990 no
C39 H39 0.990 no

loop_
_geom_contact_atom_site_label_1
_geom_contact_atom_site_label_2
_geom_contact_distance
_geom_contact_publ_flag
_geom_contact_site_symmetry_2
O1 O3 2.570(5) no .
O1 O4 3.400(5) no .
O1 C27 3.452(6) no .
O2 O3 3.558(5) no .
O2 O4 3.097(5) no .
O2 C27 2.898(6) no .
O3 O4 2.935(4) no .
O3 O5 3.528(5) no .
O3 O6 3.035(5) no .
O3 C28 2.786(5) no .
O4 O5 2.643(6) no .
O4 O6 3.576(5) no .
O4 C25 2.737(5) no .
O5 C26 3.511(5) no .
O6 C26 2.842(6) no .
O7 O9 2.573(5) no .
O7 O10 3.408(5) no .
O7 C31 3.465(6) no .
O8 O9 3.567(5) no .
O8 O10 3.103(5) no .
O8 C31 2.918(6) no .
O9 O10 2.929(4) no .
O9 O11 3.526(5) no .
O9 O12 3.034(5) no .
O9 C32 2.785(5) no .
O10 O11 2.635(6) no .
O10 O12 3.566(5) no .
O10 C29 2.747(5) no .
O11 C30 3.515(5) no .
O12 C30 2.838(6) no .
O13 O15 2.584(5) no .
O13 O16 3.535(4) no .
O13 C35 3.476(5) no .
O14 O15 3.565(5) no .
O14 O16 3.328(5) no .
O14 C35 2.916(5) no .
O15 O16 2.877(4) no .
O15 O17 3.104(4) no .
O15 O18 3.501(4) no .
O15 C36 2.810(4) no .
O16 O17 2.681(5) no .
O16 O18 3.569(5) no .
O16 C33 2.894(5) no .
O17 C34 3.255(5) no .
O18 C34 3.013(5) no .
O19 O21 3.553(5) no .
O19 O22 3.318(5) no .
O19 C39 2.901(5) no .
O20 O21 2.581(5) no .
O20 O22 3.537(4) no .
O20 C39 3.468(5) no .
O21 O22 2.876(4) no .
O21 O23 3.509(4) no .
O21 O24 3.110(4) no .
O21 C40 2.814(4) no .
O22 O23 3.571(5) no .
O22 O24 2.686(5) no .
O22 C37 2.895(5) no .
O23 C38 3.018(5) no .
O24 C38 3.262(5) no .
C1 C4 2.737(8) no .
C2 C5 2.763(8) no .
C3 C6 2.788(10) no .
C7 C10 2.747(7) no .
C8 C11 2.752(8) no .
C9 C12 2.805(7) no .
C13 C16 2.744(8) no .
C14 C17 2.732(8) no .
C15 C18 2.780(10) no .
C19 C22 2.771(7) no .
C20 C23 2.809(7) no .
C21 C24 2.752(9) no .
O1 O10 3.177(5) no 1_545
O1 O12 3.576(5) no 1_645
O1 O22 3.523(4) no 1_644
O1 O24 3.518(4) no 1_644
O1 N4 2.762(5) no 1_645
O1 C19 3.375(6) no 1_645
O2 O11 3.426(6) no 1_645
O2 O12 2.586(5) no 1_645
O2 O16 2.769(5) no 1_654
O2 N2 3.412(4) no 1_655
O2 C32 3.377(6) no 1_645
O2 C40 3.443(5) no 1_644
O3 O11 3.050(5) no 1_545
O3 N2 2.837(5) no .
O3 C7 3.442(6) no .
O3 C32 3.545(5) no 1_545
O4 O7 3.174(5) no 1_655
O4 N2 3.003(5) no 1_655
O4 C7 3.320(6) no 1_655
O4 C12 3.207(7) no 1_655
O5 O8 3.420(6) no .
O5 O9 3.051(5) no 1_655
O5 N4 3.048(5) no 1_655
O5 C8 3.574(7) no .
O5 C19 3.370(5) no 1_655
O5 C20 3.297(6) no 1_655
O6 O7 3.572(5) no .
O6 O8 2.577(5) no .
O6 O16 3.311(4) no 1_554
O6 O20 3.200(5) no 1_654
O6 N2 3.565(5) no .
O6 C29 3.409(6) no .
O6 C35 3.313(5) no 1_554
O7 O4 3.174(5) no 1_455
O7 O6 3.572(5) no .
O7 O16 3.519(4) no 1_554
O7 O17 3.511(4) no 1_554
O7 N2 2.754(5) no .
O7 C7 3.380(6) no .
O8 O5 3.420(6) no .
O8 O6 2.577(5) no .
O8 O22 2.766(5) no 1_654
O8 N4 3.405(4) no 1_655
O8 C28 3.364(6) no .
O8 C36 3.444(5) no 1_554
O9 O5 3.051(5) no 1_455
O9 N4 2.830(5) no .
O9 C19 3.424(6) no .
O9 C28 3.551(5) no 1_455
O10 O1 3.177(5) no 1_565
O10 N4 3.012(5) no 1_655
O10 C19 3.325(6) no 1_655
O10 C20 3.218(7) no 1_655
O11 O2 3.426(6) no 1_465
O11 O3 3.050(5) no 1_565
O11 N2 3.054(5) no 1_565
O11 C7 3.383(5) no 1_565
O11 C12 3.300(6) no 1_565
O11 C24 3.573(7) no .
O12 O1 3.576(5) no 1_465
O12 O2 2.586(5) no 1_465
O12 O13 3.198(5) no 1_564
O12 O22 3.306(4) no 1_554
O12 N4 3.559(5) no .
O12 C25 3.423(6) no 1_465
O12 C39 3.314(5) no 1_554
O13 O12 3.198(5) no 1_546
O13 O23 3.421(5) no 1_545
O13 O24 3.372(5) no 1_645
O13 N3 2.730(4) no 1_545
O13 C13 3.356(5) no 1_545
O14 O23 3.115(5) no 1_645
O14 O24 2.531(5) no 1_645
O14 N1 2.796(5) no .
O14 C6 3.485(7) no .
O14 C40 3.190(5) no 1_645
O15 O23 2.781(4) no 1_545
O15 N1 2.787(5) no 1_455
O15 C1 3.316(6) no 1_455
O15 C2 3.513(7) no 1_455
O15 C22 3.582(6) no 1_545
O16 O2 2.769(5) no 1_456
O16 O6 3.311(4) no 1_556
O16 O7 3.519(4) no 1_556
O16 N2 2.817(5) no 1_556
O17 O7 3.511(4) no 1_556
O17 O19 2.537(5) no .
O17 O20 3.368(5) no .
O17 N1 3.306(4) no 1_455
O17 C27 3.490(6) no 1_456
O17 C29 3.354(5) no 1_556
O17 C37 3.285(6) no .
O18 O19 3.127(5) no .
O18 O20 3.427(5) no 1_655
O18 O21 2.782(4) no 1_655
O18 N3 3.184(5) no .
O19 O17 2.537(5) no .
O19 O18 3.127(5) no .
O19 N3 2.797(5) no .
O19 C18 3.493(7) no .
O19 C36 3.193(5) no .
O20 O6 3.200(5) no 1_456
O20 O17 3.368(5) no .
O20 O18 3.427(5) no 1_455
O20 N1 2.722(4) no 1_455
O20 C1 3.365(5) no 1_455
O21 O18 2.782(4) no 1_455
O21 N3 2.796(5) no 1_455
O21 C10 3.585(6) no 1_455
O21 C13 3.322(6) no 1_455
O21 C14 3.535(7) no 1_455
O22 O1 3.523(4) no 1_466
O22 O8 2.766(5) no 1_456
O22 O12 3.306(4) no 1_556
O22 N4 2.805(5) no 1_556
O23 O13 3.421(5) no 1_565
O23 O14 3.115(5) no 1_465
O23 O15 2.781(4) no 1_565
O23 N1 3.184(5) no 1_465
O24 O1 3.518(4) no 1_466
O24 O13 3.372(5) no 1_465
O24 O14 2.531(5) no 1_465
O24 N3 3.310(4) no 1_455
O24 C25 3.362(5) no 1_466
O24 C31 3.497(6) no 1_456
O24 C33 3.272(6) no 1_465
N1 O14 2.796(5) no .
N1 O15 2.787(5) no 1_655
N1 O17 3.306(4) no 1_655
N1 O20 2.722(4) no 1_655
N1 O23 3.184(5) no 1_645
N2 O2 3.412(4) no 1_455
N2 O3 2.837(5) no .
N2 O4 3.003(5) no 1_455
N2 O6 3.565(5) no .
N2 O7 2.754(5) no .
N2 O11 3.054(5) no 1_545
N2 O16 2.817(5) no 1_554
N3 O13 2.730(4) no 1_565
N3 O18 3.184(5) no .
N3 O19 2.797(5) no .
N3 O21 2.796(5) no 1_655
N3 O24 3.310(4) no 1_655
N4 O1 2.762(5) no 1_465
N4 O5 3.048(5) no 1_455
N4 O8 3.405(4) no 1_455
N4 O9 2.830(5) no .
N4 O10 3.012(5) no 1_455
N4 O12 3.559(5) no .
N4 O22 2.805(5) no 1_554
C1 O15 3.316(6) no 1_655
C1 O20 3.365(5) no 1_655
C2 O15 3.513(7) no 1_655
C6 O14 3.485(7) no .
C7 O3 3.442(6) no .
C7 O4 3.320(6) no 1_455
C7 O7 3.380(6) no .
C7 O11 3.383(5) no 1_545
C8 O5 3.574(7) no .
C10 O21 3.585(6) no 1_655
C12 O4 3.207(7) no 1_455
C12 O11 3.300(6) no 1_545
C13 O13 3.356(5) no 1_565
C13 O21 3.322(6) no 1_655
C14 O21 3.535(7) no 1_655
C18 O19 3.493(7) no .
C19 O1 3.375(6) no 1_465
C19 O5 3.370(5) no 1_455
C19 O9 3.424(6) no .
C19 O10 3.325(6) no 1_455
C20 O5 3.297(6) no 1_455
C20 O10 3.218(7) no 1_455
C22 O15 3.582(6) no 1_565
C24 O11 3.573(7) no .
C25 O12 3.423(6) no 1_645
C25 O24 3.362(5) no 1_644
C27 O17 3.490(6) no 1_654
C28 O8 3.364(6) no .
C28 O9 3.551(5) no 1_655
C29 O6 3.409(6) no .
C29 O17 3.354(5) no 1_554
C31 O24 3.497(6) no 1_654
C32 O2 3.377(6) no 1_465
C32 O3 3.545(5) no 1_565
C33 O24 3.272(6) no 1_645
C35 O6 3.313(5) no 1_556
C36 O8 3.444(5) no 1_556
C36 O19 3.193(5) no .
C37 O17 3.285(6) no .
C39 O12 3.314(5) no 1_556
C40 O2 3.443(5) no 1_466
C40 O14 3.190(5) no 1_465
O1 H26 2.9608 no .
O1 H33 2.06(6) no .
O2 H26 2.6742 no .
O2 H27 2.7414 no .
O2 H33 3.53(5) no .
O3 H27 3.2279 no .
O3 H32 3.27(5) no .
O4 H26 3.2240 no .
O4 H33 3.22(5) no .
O5 H7 2.33(5) no .
O5 H27 2.9399 no .
O5 H32 2.01(6) no .
O6 H26 2.6920 no .
O6 H27 2.7068 no .
O6 H32 3.35(5) no .
O7 H29 2.04(6) no .
O7 H30 2.9661 no .
O8 H29 3.50(5) no .
O8 H30 2.6934 no .
O8 H31 2.7583 no .
O9 H28 3.30(5) no .
O9 H31 3.2236 no .
O10 H29 3.21(5) no .
O10 H30 3.2273 no .
O11 H13 2.34(5) no .
O11 H28 1.99(6) no .
O11 H31 2.9266 no .
O12 H28 3.34(5) no .
O12 H30 2.6859 no .
O12 H31 2.6925 no .
O13 H34 2.9627 no .
O13 H40 3.42(5) no .
O13 H41 2.15(6) no .
O14 H34 2.6650 no .
O14 H35 2.6519 no .
O15 H35 3.2371 no .
O15 H40 2.56(5) no .
O16 H19 3.56(5) no .
O16 H34 3.2549 no .
O16 H41 3.21(4) no .
O17 H35 3.1098 no .
O17 H40 2.62(6) no .
O18 H19 2.36(5) no .
O18 H34 2.7464 no .
O18 H35 2.5693 no .
O19 H38 2.6570 no .
O19 H39 2.6381 no .
O20 H36 2.16(6) no .
O20 H37 3.43(5) no .
O20 H38 2.9629 no .
O21 H37 2.58(5) no .
O21 H39 3.2329 no .
O22 H36 3.24(4) no .
O22 H38 3.2584 no .
O23 H25 2.38(5) no .
O23 H38 2.7551 no .
O23 H39 2.5767 no .
O24 H37 2.63(6) no .
O24 H39 3.1175 no .
N1 H2 2.5936 no .
N1 H6 2.6212 no .
N2 H8 2.5700 no .
N2 H12 2.6255 no .
N3 H14 2.5972 no .
N3 H18 2.6116 no .
N4 H20 2.6351 no .
N4 H24 2.5821 no .
C1 H3 3.2321 no .
C1 H5 3.2141 no .
C2 H1A 2.6488 no .
C2 H1B 2.6492 no .
C2 H1C 3.1805 no .
C2 H4 3.2633 no .
C2 H6 3.2598 no .
C3 H5 3.2439 no .
C4 H2 3.2725 no .
C4 H6 3.2352 no .
C5 H3 3.2405 no .
C6 H1A 3.0125 no .
C6 H1B 3.0288 no .
C6 H1C 2.4664 no .
C6 H2 3.2546 no .
C6 H4 3.2355 no .
C7 H9 3.2280 no .
C7 H11 3.2269 no .
C8 H2A 2.6305 no .
C8 H2B 2.6450 no .
C8 H2C 3.1559 no .
C8 H10 3.2557 no .
C8 H12 3.2541 no .
C9 H11 3.2464 no .
C10 H8 3.2556 no .
C10 H12 3.2681 no .
C11 H9 3.2518 no .
C12 H2A 3.0279 no .
C12 H2B 3.0184 no .
C12 H2C 2.4526 no .
C12 H8 3.2494 no .
C12 H10 3.2617 no .
C13 H15 3.2311 no .
C13 H17 3.2136 no .
C14 H3A 3.0240 no .
C14 H3B 3.0099 no .
C14 H3C 2.4600 no .
C14 H16 3.2344 no .
C14 H18 3.2416 no .
C15 H17 3.2320 no .
C16 H14 3.2377 no .
C16 H18 3.2439 no .
C17 H15 3.2325 no .
C18 H3A 2.6530 no .
C18 H3B 2.6535 no .
C18 H3C 3.1737 no .
C18 H14 3.2317 no .
C18 H16 3.2446 no .
C19 H21 3.2426 no .
C19 H23 3.2452 no .
C20 H4A 3.0183 no .
C20 H4B 3.0417 no .
C20 H4C 2.4606 no .
C20 H22 3.2666 no .
C20 H24 3.2506 no .
C21 H23 3.2535 no .
C22 H20 3.2705 no .
C22 H24 3.2579 no .
C23 H21 3.2477 no .
C24 H4A 2.6620 no .
C24 H4B 2.6343 no .
C24 H4C 3.1635 no .
C24 H20 3.2556 no .
C24 H22 3.2609 no .
C25 H27 2.7830 no .
C25 H32 3.46(5) no .
C25 H33 2.28(5) no .
C26 H32 2.86(4) no .
C27 H7 3.17(6) no .
C27 H33 2.93(5) no .
C28 H26 2.8033 no .
C28 H32 2.08(5) no .
C28 H33 3.51(6) no .
C29 H28 3.50(5) no .
C29 H29 2.26(5) no .
C29 H31 2.7981 no .
C30 H28 2.89(4) no .
C31 H13 3.14(6) no .
C31 H29 2.92(5) no .
C32 H28 2.06(5) no .
C32 H29 3.50(6) no .
C32 H30 2.8070 no .
C33 H35 2.7154 no .
C33 H40 3.05(5) no .
C33 H41 2.42(5) no .
C34 H40 2.54(5) no .
C35 H19 3.17(5) no .
C35 H41 3.02(4) no .
C36 H34 2.6095 no .
C36 H40 2.72(6) no .
C37 H36 2.42(5) no .
C37 H37 3.06(5) no .
C37 H39 2.7125 no .
C38 H37 2.57(5) no .
C39 H25 3.23(5) no .
C39 H36 3.04(4) no .
C40 H37 2.73(6) no .
C40 H38 2.6152 no .
H1A H2 2.6038 no .
H1A H6 3.2105 no .
H1B H2 2.6118 no .
H1B H6 3.2378 no .
H1C H2 3.4554 no .
H1C H6 2.2963 no .
H2 H3 2.3370 no .
H2A H8 2.5843 no .
H2A H12 3.2374 no .
H2B H8 2.5968 no .
H2B H12 3.2203 no .
H2C H8 3.4297 no .
H2C H12 2.2873 no .
H3 H4 2.3706 no .
H3A H14 3.2141 no .
H3A H18 2.6332 no .
H3B H14 3.1879 no .
H3B H18 2.6303 no .
H3C H14 2.2683 no .
H3C H18 3.4701 no .
H4 H5 2.2679 no .
H4A H20 3.2227 no .
H4A H24 2.6345 no .
H4B H20 3.2534 no .
H4B H24 2.5747 no .
H4C H20 2.2987 no .
H4C H24 3.4398 no .
H5 H6 2.3380 no .
H7 H26 3.5491 no .
H7 H27 3.4920 no .
H8 H9 2.3415 no .
H9 H10 2.3541 no .
H10 H11 2.3011 no .
H11 H12 2.3431 no .
H13 H30 3.5175 no .
H13 H31 3.4536 no .
H14 H15 2.3068 no .
H15 H16 2.3577 no .
H16 H17 2.2804 no .
H17 H18 2.3375 no .
H19 H40 3.48(8) no .
H20 H21 2.3407 no .
H21 H22 2.3025 no .
H22 H23 2.3593 no .
H23 H24 2.3398 no .
H25 H37 3.53(8) no .
H26 H27 2.2883 no .
H26 H33 2.4365 no .
H27 H32 2.1384 no .
H28 H31 2.1276 no .
H29 H30 2.3880 no .
H30 H31 2.3027 no .
H34 H35 2.3474 no .
H34 H40 3.4573 no .
H34 H41 2.5765 no .
H35 H40 2.6659 no .
H36 H37 2.81(6) no .
H36 H38 2.5902 no .
H37 H38 3.4803 no .
H37 H39 2.6743 no .
H38 H39 2.3421 no .
H40 H41 2.77(6) no .
O1 H4 2.9050 no .
O1 H4A 3.2715 no 1_645
O1 H4B 1.8776 no 1_645
O1 H4C 3.1726 no 1_645
O1 H12 3.4211 no 1_655
O1 H13 2.95(6) no 1_645
O1 H24 3.3248 no 1_645
O1 H28 2.89(5) no 1_545
O1 H31 3.1793 no 1_545
O2 H2C 2.5560 no 1_655
O2 H4B 3.3460 no 1_645
O2 H13 1.73(6) no 1_645
O2 H39 3.5548 no 1_644
O2 H40 2.04(5) no 1_654
O2 H41 3.41(5) no 1_654
O3 H2A 1.9550 no .
O3 H2B 3.3548 no .
O3 H2C 3.2365 no .
O3 H4 2.8708 no .
O3 H8 3.4379 no .
O3 H28 3.40(6) no 1_545
O4 H2B 2.8078 no 1_655
O4 H2C 2.6011 no 1_655
O4 H3 3.4551 no .
O4 H12 2.8569 no 1_655
O4 H16 3.1300 no 1_655
O4 H17 3.1328 no 1_655
O4 H29 3.36(5) no 1_655
O5 H4A 2.7968 no 1_655
O5 H4C 2.6895 no 1_655
O5 H8 2.6552 no .
O5 H16 3.0792 no 1_655
O5 H17 3.1562 no 1_655
O5 H20 2.9864 no 1_655
O5 H29 2.66(5) no 1_655
O6 H2A 3.0194 no .
O6 H2B 3.2539 no .
O6 H4C 3.5720 no 1_655
O6 H35 2.5929 no 1_554
O6 H37 3.43(5) no 1_654
O7 H2A 3.2274 no .
O7 H2B 1.8649 no .
O7 H2C 3.1999 no .
O7 H7 2.92(6) no .
O7 H8 3.3257 no .
O7 H16 2.8896 no .
O7 H20 3.4257 no 1_655
O7 H27 3.1738 no 1_455
O7 H32 2.92(5) no 1_455
O8 H2B 3.3728 no .
O8 H4C 2.5472 no 1_655
O8 H7 1.69(6) no .
O8 H35 3.5424 no 1_554
O8 H36 3.42(5) no 1_654
O8 H37 2.03(5) no 1_654
O9 H4A 1.9442 no .
O9 H4B 3.3142 no .
O9 H4C 3.2708 no .
O9 H16 2.8714 no .
O9 H24 3.4422 no .
O9 H32 3.44(6) no 1_455
O10 H4 3.1189 no 1_565
O10 H4B 2.8631 no 1_655
O10 H4C 2.5668 no 1_655
O10 H5 3.1281 no 1_565
O10 H15 3.4668 no .
O10 H20 2.8622 no 1_655
O10 H33 3.36(5) no 1_565
O11 H2A 2.8497 no 1_565
O11 H2C 2.6497 no 1_565
O11 H4 3.0445 no 1_565
O11 H5 3.1574 no 1_565
O11 H12 2.9783 no 1_565
O11 H24 2.6560 no .
O11 H33 2.65(5) no 1_565
O12 H2C 3.5508 no 1_565
O12 H4A 3.0534 no .
O12 H4B 3.2056 no .
O12 H39 2.5933 no 1_554
O12 H40 3.43(5) no 1_564
O13 H3A 3.5218 no 1_545
O13 H3B 2.2684 no 1_545
O13 H3C 2.4895 no 1_545
O13 H13 3.31(5) no 1_546
O13 H14 3.4287 no 1_545
O13 H22 3.0382 no 1_545
O13 H25 2.71(5) no 1_645
O13 H39 2.8902 no 1_545
O14 H1A 3.1530 no .
O14 H1B 3.2316 no .
O14 H1C 1.9001 no .
O14 H3C 3.2379 no 1_545
O14 H6 2.7916 no .
O14 H14 3.4178 no 1_545
O14 H25 1.61(5) no 1_645
O14 H26 2.7959 no 1_556
O15 H1A 3.3157 no 1_455
O15 H1B 1.9194 no 1_455
O15 H1C 3.2263 no 1_455
O15 H2 3.2977 no 1_455
O15 H22 2.8042 no 1_545
O16 H2A 2.7061 no 1_556
O16 H2B 2.6664 no 1_556
O16 H2C 2.5980 no 1_556
O16 H7 3.37(5) no 1_556
O16 H13 3.22(5) no 1_546
O16 H27 3.0884 no 1_456
O17 H1A 2.9379 no 1_455
O17 H1B 2.8277 no 1_455
O17 H2 3.4976 no 1_455
O17 H3A 3.4452 no .
O17 H27 2.5217 no 1_456
O17 H30 3.1641 no 1_556
O18 H2 3.0774 no 1_455
O18 H3A 2.3016 no .
O18 H10 2.8273 no .
O18 H11 3.5277 no .
O18 H18 3.5863 no .
O18 H36 2.05(5) no 1_655
O19 H1A 3.1783 no 1_455
O19 H2 3.4125 no 1_455
O19 H3A 2.4452 no .
O19 H3B 2.3702 no .
O19 H3C 3.5166 no .
O19 H18 2.8013 no .
O19 H19 1.66(5) no .
O19 H30 2.7825 no 1_556
O20 H1A 1.8395 no 1_455
O20 H1B 3.2456 no 1_455
O20 H1C 3.1111 no 1_455
O20 H2 3.4188 no 1_455
O20 H7 3.34(5) no 1_456
O20 H10 3.0424 no 1_455
O20 H19 2.73(5) no .
O20 H35 2.8948 no 1_455
O21 H3A 2.4221 no 1_455
O21 H3C 2.4981 no 1_455
O21 H10 2.8099 no 1_455
O21 H14 3.3123 no 1_455
O22 H4A 2.6920 no 1_556
O22 H4B 2.6558 no 1_556
O22 H4C 2.5871 no 1_556
O22 H7 3.22(5) no 1_456
O22 H13 3.36(5) no 1_556
O22 H31 3.1034 no 1_456
O23 H1B 2.8190 no 1_465
O23 H1C 2.8250 no 1_465
O23 H3C 3.5460 no 1_455
O23 H6 3.5835 no 1_465
O23 H14 3.0963 no 1_455
O23 H21 3.5422 no .
O23 H22 2.8217 no .
O23 H41 2.06(5) no 1_565
O24 H1C 3.5251 no 1_465
O24 H3A 3.5892 no 1_455
O24 H3C 2.4410 no 1_455
O24 H14 3.5114 no 1_455
O24 H26 3.1671 no 1_466
O24 H31 2.5279 no 1_456
N1 H19 3.32(4) no 1_655
N1 H26 3.4391 no 1_556
N1 H35 3.4573 no .
N1 H41 3.02(6) no 1_655
N2 H7 3.57(5) no .
N2 H32 3.38(6) no 1_455
N2 H33 3.18(6) no .
N2 H40 3.03(5) no 1_554
N3 H25 3.33(4) no 1_655
N3 H30 3.4415 no 1_556
N3 H36 3.02(6) no 1_655
N3 H39 3.4518 no .
N4 H13 3.58(5) no .
N4 H28 3.39(6) no 1_455
N4 H29 3.20(6) no .
N4 H37 3.00(5) no 1_554
C1 H41 3.57(6) no 1_655
C2 H11 3.1906 no 1_655
C2 H18 3.2808 no 1_655
C3 H11 3.0614 no 1_655
C3 H12 3.4655 no 1_655
C3 H17 3.4054 no 1_655
C4 H28 3.12(4) no 1_545
C4 H33 3.16(6) no .
C5 H15 3.2616 no 1_545
C5 H23 3.3088 no 1_545
C5 H28 3.26(5) no 1_545
C6 H14 3.3568 no 1_545
C6 H15 3.5787 no 1_545
C6 H23 3.3098 no 1_545
C6 H34 3.4408 no .
C7 H33 3.59(5) no .
C8 H17 3.4711 no 1_655
C8 H20 3.3072 no 1_655
C9 H17 3.3680 no 1_655
C9 H21 3.3124 no 1_655
C10 H36 3.31(5) no 1_655
C11 H3 3.0205 no 1_455
C11 H23 3.3405 no 1_545
C12 H3 3.0762 no 1_455
C12 H24 3.3047 no 1_545
C12 H32 3.60(6) no 1_455
C13 H36 3.56(6) no 1_655
C14 H6 3.2815 no 1_565
C14 H21 3.2222 no 1_655
C15 H5 3.3706 no 1_565
C15 H6 3.5989 no 1_565
C15 H20 3.4730 no 1_655
C15 H21 3.0929 no 1_655
C16 H29 3.21(6) no .
C16 H32 3.15(5) no 1_455
C17 H3 3.3126 no 1_455
C17 H9 3.3184 no 1_455
C17 H32 3.26(5) no 1_455
C18 H2 3.3599 no 1_455
C18 H9 3.3190 no 1_455
C18 H38 3.4321 no .
C20 H8 3.3075 no 1_455
C20 H15 3.1069 no 1_455
C21 H9 3.3307 no 1_455
C21 H15 3.0515 no 1_455
C22 H41 3.32(5) no 1_565
C23 H5 3.3614 no 1_565
C23 H11 3.3325 no 1_565
C24 H5 3.4659 no 1_565
C24 H12 3.3059 no 1_565
C25 H2C 3.1383 no 1_655
C25 H4B 2.8846 no 1_645
C25 H12 3.5120 no 1_655
C25 H13 2.62(6) no 1_645
C25 H25 3.54(4) no 1_644
C25 H40 3.13(6) no 1_654
C26 H2A 3.1531 no .
C26 H25 3.47(4) no 1_644
C26 H40 3.60(6) no 1_654
C27 H2B 3.5658 no 1_655
C27 H2C 3.3788 no 1_655
C27 H29 3.48(5) no 1_655
C27 H40 3.34(6) no 1_654
C28 H2A 3.1896 no .
C28 H4A 3.5703 no 1_655
C28 H4C 3.4356 no 1_655
C28 H8 3.1940 no .
C28 H29 3.15(5) no 1_655
C29 H2B 2.8834 no .
C29 H4C 3.1235 no 1_655
C29 H7 2.58(6) no .
C29 H19 3.52(4) no 1_554
C29 H20 3.5146 no 1_655
C29 H37 3.12(6) no 1_654
C30 H4A 3.1432 no .
C30 H19 3.47(4) no 1_554
C30 H37 3.60(6) no 1_654
C31 H4C 3.3469 no 1_655
C31 H33 3.48(5) no 1_565
C31 H37 3.34(6) no 1_654
C32 H2C 3.4014 no 1_565
C32 H4A 3.2318 no .
C32 H24 3.1980 no .
C32 H33 3.15(5) no 1_565
C33 H1C 2.9465 no .
C33 H3B 3.3770 no 1_545
C33 H3C 3.1635 no 1_545
C33 H6 3.1052 no .
C33 H14 3.5707 no 1_545
C33 H22 3.5527 no 1_545
C33 H25 2.40(5) no 1_645
C34 H1B 3.1620 no 1_455
C34 H1C 3.4520 no .
C34 H6 3.4721 no .
C34 H22 3.4579 no 1_545
C34 H23 3.5920 no 1_545
C35 H7 3.35(4) no 1_556
C36 H1B 3.2245 no 1_455
C36 H2 3.3472 no 1_455
C36 H3A 3.1542 no .
C36 H36 2.97(5) no 1_655
C37 H1A 2.7673 no 1_455
C37 H2 3.5645 no 1_455
C37 H3A 3.5994 no .
C37 H3B 3.2453 no .
C37 H10 3.5421 no 1_455
C37 H18 3.1118 no .
C37 H19 2.46(5) no .
C38 H3B 3.3511 no .
C38 H3C 3.5429 no 1_455
C38 H9 3.5935 no 1_455
C38 H10 3.4643 no 1_455
C38 H18 3.4674 no .
C39 H3B 3.3578 no .
C39 H13 3.34(4) no 1_556
C40 H1C 3.5235 no 1_465
C40 H3C 3.0036 no 1_455
C40 H14 3.3689 no 1_455
C40 H41 2.98(5) no 1_565
H1A O14 3.1530 no .
H1A O15 3.3157 no 1_655
H1A O17 2.9379 no 1_655
H1A O19 3.1783 no 1_655
H1A O20 1.8395 no 1_655
H1A C37 2.7673 no 1_655
H1A H19 2.7486 no 1_655
H1A H26 3.4123 no 1_556
H1A H35 3.0605 no .
H1B O14 3.2316 no .
H1B O15 1.9194 no 1_655
H1B O17 2.8277 no 1_655
H1B O20 3.2456 no 1_655
H1B O23 2.8190 no 1_645
H1B C34 3.1620 no 1_655
H1B C36 3.2245 no 1_655
H1B H19 3.0577 no 1_655
H1B H26 3.3594 no 1_556
H1B H34 3.5111 no 1_655
H1B H40 3.3624 no 1_655
H1B H41 2.2198 no 1_655
H1C O14 1.9001 no .
H1C O15 3.2263 no 1_655
H1C O20 3.1111 no 1_655
H1C O23 2.8250 no 1_645
H1C O24 3.5251 no 1_645
H1C C33 2.9465 no .
H1C C34 3.4520 no .
H1C C40 3.5235 no 1_645
H1C H25 2.8397 no 1_645
H1C H26 3.0065 no 1_556
H1C H34 3.2129 no .
H1C H35 3.0032 no .
H1C H41 3.2392 no 1_655
H2 O15 3.2977 no 1_655
H2 O17 3.4976 no 1_655
H2 O18 3.0774 no 1_655
H2 O19 3.4125 no 1_655
H2 O20 3.4188 no 1_655
H2 C18 3.3599 no 1_655
H2 C36 3.3472 no 1_655
H2 C37 3.5645 no 1_655
H2 H11 2.8564 no 1_655
H2 H18 2.6845 no 1_655
H2 H19 3.2975 no 1_655
H2 H34 3.4963 no 1_655
H2A O3 1.9550 no .
H2A O6 3.0194 no .
H2A O7 3.2274 no .
H2A O11 2.8497 no 1_545
H2A O16 2.7061 no 1_554
H2A C26 3.1531 no .
H2A C28 3.1896 no .
H2A H7 3.2293 no .
H2A H26 3.3674 no .
H2A H33 2.3762 no .
H2A H40 3.1011 no 1_554
H2B O3 3.3548 no .
H2B O4 2.8078 no 1_455
H2B O6 3.2539 no .
H2B O7 1.8649 no .
H2B O8 3.3728 no .
H2B O16 2.6664 no 1_554
H2B C27 3.5658 no 1_455
H2B C29 2.8834 no .
H2B H7 3.0503 no .
H2B H27 3.2095 no 1_455
H2B H32 3.0132 no 1_455
H2B H40 2.9392 no 1_554
H2C O2 2.5560 no 1_455
H2C O3 3.2365 no .
H2C O4 2.6011 no 1_455
H2C O7 3.1999 no .
H2C O11 2.6497 no 1_545
H2C O12 3.5508 no 1_545
H2C O16 2.5980 no 1_554
H2C C25 3.1383 no 1_455
H2C C27 3.3788 no 1_455
H2C C32 3.4014 no 1_545
H2C H13 2.9612 no 1_545
H2C H27 3.1940 no 1_455
H2C H32 3.1519 no 1_455
H2C H33 3.4665 no .
H2C H40 2.5722 no 1_554
H3 O4 3.4551 no .
H3 C11 3.0205 no 1_655
H3 C12 3.0762 no 1_655
H3 C17 3.3126 no 1_655
H3 H11 2.5875 no 1_655
H3 H12 2.7212 no 1_655
H3 H17 2.7390 no 1_655
H3 H18 3.3589 no 1_655
H3A O13 3.5218 no 1_565
H3A O17 3.4452 no .
H3A O18 2.3016 no .
H3A O19 2.4452 no .
H3A O21 2.4221 no 1_655
H3A O24 3.5892 no 1_655
H3A C36 3.1542 no .
H3A C37 3.5994 no .
H3A H19 2.9574 no .
H3A H30 3.1145 no 1_556
H3A H36 2.4118 no 1_655
H3B O13 2.2684 no 1_565
H3B O19 2.3702 no .
H3B C33 3.3770 no 1_565
H3B C37 3.2453 no .
H3B C38 3.3511 no .
H3B C39 3.3578 no .
H3B H19 3.5622 no .
H3B H25 3.5236 no 1_655
H3B H30 3.1686 no 1_556
H3B H38 3.0209 no .
H3B H39 2.5700 no .
H3C O13 2.4895 no 1_565
H3C O14 3.2379 no 1_565
H3C O19 3.5166 no .
H3C O21 2.4981 no 1_655
H3C O23 3.5460 no 1_655
H3C O24 2.4410 no 1_655
H3C C33 3.1635 no 1_565
H3C C38 3.5429 no 1_655
H3C C40 3.0036 no 1_655
H3C H25 2.4755 no 1_655
H3C H30 3.5025 no 1_556
H3C H31 3.5305 no 1_556
H3C H36 2.9541 no 1_655
H4 O1 2.9050 no .
H4 O3 2.8708 no .
H4 O10 3.1189 no 1_545
H4 O11 3.0445 no 1_545
H4 H28 2.4672 no 1_545
H4 H33 2.2540 no .
H4A O1 3.2715 no 1_465
H4A O5 2.7968 no 1_455
H4A O9 1.9442 no .
H4A O12 3.0534 no .
H4A O22 2.6920 no 1_554
H4A C28 3.5703 no 1_455
H4A C30 3.1432 no .
H4A C32 3.2318 no .
H4A H13 3.2752 no .
H4A H29 2.3682 no .
H4A H30 3.3502 no .
H4A H37 3.0628 no 1_554
H4B O1 1.8776 no 1_465
H4B O2 3.3460 no 1_465
H4B O9 3.3142 no .
H4B O10 2.8631 no 1_455
H4B O12 3.2056 no .
H4B O22 2.6558 no 1_554
H4B C25 2.8846 no 1_465
H4B H13 3.0242 no .
H4B H28 3.0609 no 1_455
H4B H31 3.2557 no 1_455
H4B H37 2.9262 no 1_554
H4C O1 3.1726 no 1_465
H4C O5 2.6895 no 1_455
H4C O6 3.5720 no 1_455
H4C O8 2.5472 no 1_455
H4C O9 3.2708 no .
H4C O10 2.5668 no 1_455
H4C O22 2.5871 no 1_554
H4C C28 3.4356 no 1_455
H4C C29 3.1235 no 1_455
H4C C31 3.3469 no 1_455
H4C H7 2.9533 no 1_455
H4C H28 3.1248 no 1_455
H4C H29 3.5213 no .
H4C H31 3.1622 no 1_455
H4C H37 2.5358 no 1_554
H5 O10 3.1281 no 1_545
H5 O11 3.1574 no 1_545
H5 C15 3.3706 no 1_545
H5 C23 3.3614 no 1_545
H5 C24 3.4659 no 1_545
H5 H15 2.6788 no 1_545
H5 H23 2.8002 no 1_545
H5 H24 3.0127 no 1_545
H5 H28 2.7300 no 1_545
H6 O14 2.7916 no .
H6 O23 3.5835 no 1_645
H6 C14 3.2815 no 1_545
H6 C15 3.5989 no 1_545
H6 C33 3.1052 no .
H6 C34 3.4721 no .
H6 H14 2.6849 no 1_545
H6 H15 3.3133 no 1_545
H6 H23 2.8210 no 1_545
H6 H34 2.8658 no .
H7 O7 2.92(6) no .
H7 O8 1.69(6) no .
H7 O16 3.37(5) no 1_554
H7 O20 3.34(5) no 1_654
H7 O22 3.22(5) no 1_654
H7 N2 3.57(5) no .
H7 C29 2.58(6) no .
H7 C35 3.35(4) no 1_554
H7 H2A 3.2293 no .
H7 H2B 3.0503 no .
H7 H4C 2.9533 no 1_655
H7 H35 2.7681 no 1_554
H7 H37 2.76(8) no 1_654
H8 O3 3.4379 no .
H8 O5 2.6552 no .
H8 O7 3.3257 no .
H8 C20 3.3075 no 1_655
H8 C28 3.1940 no .
H8 H17 3.0157 no 1_655
H8 H20 2.6681 no 1_655
H8 H21 3.5708 no 1_655
H9 C17 3.3184 no 1_655
H9 C18 3.3190 no 1_655
H9 C21 3.3307 no 1_655
H9 C38 3.5935 no 1_655
H9 H17 2.8037 no 1_655
H9 H18 2.8280 no 1_655
H9 H20 3.5452 no 1_655
H9 H21 2.6906 no 1_655
H9 H38 2.9425 no 1_655
H10 O18 2.8273 no .
H10 O20 3.0424 no 1_655
H10 O21 2.8099 no 1_655
H10 C37 3.5421 no 1_655
H10 C38 3.4643 no 1_655
H10 H34 3.4222 no .
H10 H36 2.4218 no 1_655
H10 H38 3.4434 no 1_655
H11 O18 3.5277 no .
H11 C2 3.1906 no 1_455
H11 C3 3.0614 no 1_455
H11 C23 3.3325 no 1_545
H11 H2 2.8564 no 1_455
H11 H3 2.5875 no 1_455
H11 H23 2.7170 no 1_545
H11 H24 3.5833 no 1_545
H11 H34 3.0266 no .
H12 O1 3.4211 no 1_455
H12 O4 2.8569 no 1_455
H12 O11 2.9783 no 1_545
H12 C3 3.4655 no 1_455
H12 C24 3.3059 no 1_545
H12 C25 3.5120 no 1_455
H12 H3 2.7212 no 1_455
H12 H23 3.5459 no 1_545
H12 H24 2.6596 no 1_545
H12 H32 3.4036 no 1_455
H13 O1 2.95(6) no 1_465
H13 O2 1.73(6) no 1_465
H13 O13 3.31(5) no 1_564
H13 O16 3.22(5) no 1_564
H13 O22 3.36(5) no 1_554
H13 N4 3.58(5) no .
H13 C25 2.62(6) no 1_465
H13 C39 3.34(4) no 1_554
H13 H2C 2.9612 no 1_565
H13 H4A 3.2752 no .
H13 H4B 3.0242 no .
H13 H39 2.7491 no 1_554
H13 H40 2.78(8) no 1_564
H14 O13 3.4287 no 1_565
H14 O14 3.4178 no 1_565
H14 O21 3.3123 no 1_655
H14 O23 3.0963 no 1_655
H14 O24 3.5114 no 1_655
H14 C6 3.3568 no 1_565
H14 C33 3.5707 no 1_565
H14 C40 3.3689 no 1_655
H14 H6 2.6849 no 1_565
H14 H21 2.8792 no 1_655
H14 H25 3.3218 no 1_655
H14 H38 3.5128 no 1_655
H15 O10 3.4668 no .
H15 C5 3.2616 no 1_565
H15 C6 3.5787 no 1_565
H15 C20 3.1069 no 1_655
H15 C21 3.0515 no 1_655
H15 H5 2.6788 no 1_565
H15 H6 3.3133 no 1_565
H15 H20 2.7504 no 1_655
H15 H21 2.6359 no 1_655
H16 O4 3.1300 no 1_455
H16 O5 3.0792 no 1_455
H16 O7 2.8896 no .
H16 O9 2.8714 no .
H16 H29 2.2993 no .
H16 H32 2.5065 no 1_455
H17 O4 3.1328 no 1_455
H17 O5 3.1562 no 1_455
H17 C3 3.4054 no 1_455
H17 C8 3.4711 no 1_455
H17 C9 3.3680 no 1_455
H17 H3 2.7390 no 1_455
H17 H8 3.0157 no 1_455
H17 H9 2.8037 no 1_455
H17 H32 2.7280 no 1_455
H18 O18 3.5863 no .
H18 O19 2.8013 no .
H18 C2 3.2808 no 1_455
H18 C37 3.1118 no .
H18 C38 3.4674 no .
H18 H2 2.6845 no 1_455
H18 H3 3.3589 no 1_455
H18 H9 2.8280 no 1_455
H18 H38 2.8591 no .
H19 O19 1.66(5) no .
H19 O20 2.73(5) no .
H19 N1 3.32(4) no 1_455
H19 C29 3.52(4) no 1_556
H19 C30 3.47(4) no 1_556
H19 C37 2.46(5) no .
H19 H1A 2.7486 no 1_455
H19 H1B 3.0577 no 1_455
H19 H2 3.2975 no 1_455
H19 H3A 2.9574 no .
H19 H3B 3.5622 no .
H19 H27 2.8996 no 1_456
H19 H30 2.7758 no 1_556
H20 O5 2.9864 no 1_455
H20 O7 3.4257 no 1_455
H20 O10 2.8622 no 1_455
H20 C8 3.3072 no 1_455
H20 C15 3.4730 no 1_455
H20 C29 3.5146 no 1_455
H20 H8 2.6681 no 1_455
H20 H9 3.5452 no 1_455
H20 H15 2.7504 no 1_455
H20 H28 3.4279 no 1_455
H21 O23 3.5422 no .
H21 C9 3.3124 no 1_455
H21 C14 3.2222 no 1_455
H21 C15 3.0929 no 1_455
H21 H8 3.5708 no 1_455
H21 H9 2.6906 no 1_455
H21 H14 2.8792 no 1_455
H21 H15 2.6359 no 1_455
H21 H38 3.0131 no .
H22 O13 3.0382 no 1_565
H22 O15 2.8042 no 1_565
H22 O23 2.8217 no .
H22 C33 3.5527 no 1_565
H22 C34 3.4579 no 1_565
H22 H34 3.4380 no 1_565
H22 H38 3.4195 no .
H22 H41 2.4357 no 1_565
H23 C5 3.3088 no 1_565
H23 C6 3.3098 no 1_565
H23 C11 3.3405 no 1_565
H23 C34 3.5920 no 1_565
H23 H5 2.8002 no 1_565
H23 H6 2.8210 no 1_565
H23 H11 2.7170 no 1_565
H23 H12 3.5459 no 1_565
H23 H34 2.9407 no 1_565
H24 O1 3.3248 no 1_465
H24 O9 3.4422 no .
H24 O11 2.6560 no .
H24 C12 3.3047 no 1_565
H24 C32 3.1980 no .
H24 H5 3.0127 no 1_565
H24 H11 3.5833 no 1_565
H24 H12 2.6596 no 1_565
H25 O13 2.71(5) no 1_465
H25 O14 1.61(5) no 1_465
H25 N3 3.33(4) no 1_455
H25 C25 3.54(4) no 1_466
H25 C26 3.47(4) no 1_466
H25 C33 2.40(5) no 1_465
H25 H1C 2.8397 no 1_465
H25 H3B 3.5236 no 1_455
H25 H3C 2.4755 no 1_455
H25 H14 3.3218 no 1_455
H25 H26 2.7598 no 1_466
H25 H31 2.9171 no 1_456
H26 O14 2.7959 no 1_554
H26 O24 3.1671 no 1_644
H26 N1 3.4391 no 1_554
H26 H1A 3.4123 no 1_554
H26 H1B 3.3594 no 1_554
H26 H1C 3.0065 no 1_554
H26 H2A 3.3674 no .
H26 H25 2.7598 no 1_644
H26 H35 3.2020 no 1_554
H27 O7 3.1738 no 1_655
H27 O16 3.0884 no 1_654
H27 O17 2.5217 no 1_654
H27 H2B 3.2095 no 1_655
H27 H2C 3.1940 no 1_655
H27 H19 2.8996 no 1_654
H27 H29 3.3236 no 1_655
H27 H40 2.5930 no 1_654
H28 O1 2.89(5) no 1_565
H28 O3 3.40(6) no 1_565
H28 N4 3.39(6) no 1_655
H28 C4 3.12(4) no 1_565
H28 C5 3.26(5) no 1_565
H28 H4 2.4672 no 1_565
H28 H4B 3.0609 no 1_655
H28 H4C 3.1248 no 1_655
H28 H5 2.7300 no 1_565
H28 H20 3.4279 no 1_655
H28 H33 2.67(8) no 1_565
H29 O4 3.36(5) no 1_455
H29 O5 2.66(5) no 1_455
H29 N4 3.20(6) no .
H29 C16 3.21(6) no .
H29 C27 3.48(5) no 1_455
H29 C28 3.15(5) no 1_455
H29 H4A 2.3682 no .
H29 H4C 3.5213 no .
H29 H16 2.2993 no .
H29 H27 3.3236 no 1_455
H29 H32 2.71(8) no 1_455
H30 O17 3.1641 no 1_554
H30 O19 2.7825 no 1_554
H30 N3 3.4415 no 1_554
H30 H3A 3.1145 no 1_554
H30 H3B 3.1686 no 1_554
H30 H3C 3.5025 no 1_554
H30 H4A 3.3502 no .
H30 H19 2.7758 no 1_554
H30 H39 3.1878 no 1_554
H31 O1 3.1793 no 1_565
H31 O22 3.1034 no 1_654
H31 O24 2.5279 no 1_654
H31 H3C 3.5305 no 1_554
H31 H4B 3.2557 no 1_655
H31 H4C 3.1622 no 1_655
H31 H25 2.9171 no 1_654
H31 H33 3.3396 no 1_565
H31 H37 2.6007 no 1_654
H32 O7 2.92(5) no 1_655
H32 O9 3.44(6) no 1_655
H32 N2 3.38(6) no 1_655
H32 C12 3.60(6) no 1_655
H32 C16 3.15(5) no 1_655
H32 C17 3.26(5) no 1_655
H32 H2B 3.0132 no 1_655
H32 H2C 3.1519 no 1_655
H32 H12 3.4036 no 1_655
H32 H16 2.5065 no 1_655
H32 H17 2.7280 no 1_655
H32 H29 2.71(8) no 1_655
H33 O10 3.36(5) no 1_545
H33 O11 2.65(5) no 1_545
H33 N2 3.18(6) no .
H33 C4 3.16(6) no .
H33 C7 3.59(5) no .
H33 C31 3.48(5) no 1_545
H33 C32 3.15(5) no 1_545
H33 H2A 2.3762 no .
H33 H2C 3.4665 no .
H33 H4 2.2540 no .
H33 H28 2.67(8) no 1_545
H33 H31 3.3396 no 1_545
H34 C6 3.4408 no .
H34 H1B 3.5111 no 1_455
H34 H1C 3.2129 no .
H34 H2 3.4963 no 1_455
H34 H6 2.8658 no .
H34 H10 3.4222 no .
H34 H11 3.0266 no .
H34 H22 3.4380 no 1_545
H34 H23 2.9407 no 1_545
H35 O6 2.5929 no 1_556
H35 O8 3.5424 no 1_556
H35 O20 2.8948 no 1_655
H35 N1 3.4573 no .
H35 H1A 3.0605 no .
H35 H1C 3.0032 no .
H35 H7 2.7681 no 1_556
H35 H26 3.2020 no 1_556
H35 H36 3.2575 no 1_655
H36 O8 3.42(5) no 1_456
H36 O18 2.05(5) no 1_455
H36 N3 3.02(6) no 1_455
H36 C10 3.31(5) no 1_455
H36 C13 3.56(6) no 1_455
H36 C36 2.97(5) no 1_455
H36 H3A 2.4118 no 1_455
H36 H3C 2.9541 no 1_455
H36 H10 2.4218 no 1_455
H36 H35 3.2575 no 1_455
H37 O6 3.43(5) no 1_456
H37 O8 2.03(5) no 1_456
H37 N4 3.00(5) no 1_556
H37 C29 3.12(6) no 1_456
H37 C30 3.60(6) no 1_456
H37 C31 3.34(6) no 1_456
H37 H4A 3.0628 no 1_556
H37 H4B 2.9262 no 1_556
H37 H4C 2.5358 no 1_556
H37 H7 2.76(8) no 1_456
H37 H31 2.6007 no 1_456
H38 C18 3.4321 no .
H38 H3B 3.0209 no .
H38 H9 2.9425 no 1_455
H38 H10 3.4434 no 1_455
H38 H14 3.5128 no 1_455
H38 H18 2.8591 no .
H38 H21 3.0131 no .
H38 H22 3.4195 no .
H39 O2 3.5548 no 1_466
H39 O12 2.5933 no 1_556
H39 O13 2.8902 no 1_565
H39 N3 3.4518 no .
H39 H3B 2.5700 no .
H39 H13 2.7491 no 1_556
H39 H30 3.1878 no 1_556
H39 H41 3.2662 no 1_565
H40 O2 2.04(5) no 1_456
H40 O12 3.43(5) no 1_546
H40 N2 3.03(5) no 1_556
H40 C25 3.13(6) no 1_456
H40 C26 3.60(6) no 1_456
H40 C27 3.34(6) no 1_456
H40 H1B 3.3624 no 1_455
H40 H2A 3.1011 no 1_556
H40 H2B 2.9392 no 1_556
H40 H2C 2.5722 no 1_556
H40 H13 2.78(8) no 1_546
H40 H27 2.5930 no 1_456
H41 O2 3.41(5) no 1_456
H41 O23 2.06(5) no 1_545
H41 N1 3.02(6) no 1_455
H41 C1 3.57(6) no 1_455
H41 C22 3.32(5) no 1_545
H41 C40 2.98(5) no 1_545
H41 H1B 2.2198 no 1_455
H41 H1C 3.2392 no 1_455
H41 H22 2.4357 no 1_545
H41 H39 3.2662 no 1_545

loop_
_geom_hbond_atom_site_label_D
_geom_hbond_atom_site_label_H
_geom_hbond_atom_site_label_A
_geom_hbond_site_symmetry_A
_geom_hbond_distance_DA
_geom_hbond_distance_DH
_geom_hbond_distance_HA
_geom_hbond_angle_DHA
_geom_hbond_publ_flag
O3 H33 O1 . 2.570(5) 0.791 2.06(6) 122(5) no
O4 H32 O5 . 2.643(6) 0.789 2.01(5) 137(5) no
O6 H7 O8 . 2.577(5) 0.890 1.69(6) 172(5) no
O9 H29 O7 . 2.573(5) 0.779 2.04(6) 125(5) no
O10 H28 O11 . 2.635(6) 0.818 1.99(5) 135(4) no
O12 H13 O2 1_465 2.586(5) 0.865 1.73(6) 173(5) no
O15 H41 O13 . 2.584(5) 0.864 2.15(5) 110(4) no
O15 H41 O23 1_545 2.781(4) 0.864 2.06(5) 141(5) no
O16 H40 O2 1_456 2.769(5) 0.845 2.04(5) 144(5) no
O16 H40 O15 . 2.877(4) 0.845 2.56(5) 103(4) no
O17 H19 O19 . 2.537(5) 0.882 1.66(5) 172(5) no
O21 H36 O18 1_455 2.782(4) 0.871 2.05(5) 142(5) no
O21 H36 O20 . 2.581(5) 0.871 2.16(5) 109(4) no
O22 H37 O8 1_456 2.766(5) 0.846 2.03(5) 146(5) no
O22 H37 O21 . 2.876(4) 0.846 2.58(5) 102(4) no
O24 H25 O14 1_465 2.531(5) 0.927 1.61(5) 170(5) no
N1 H1A O20 1_655 2.722(4) 0.900 1.839 166.4 no
N1 H1B O15 1_655 2.787(5) 0.900 1.919 161.4 no
N1 H1C O14 . 2.796(5) 0.900 1.900 173.5 no
N2 H2A O3 . 2.837(5) 0.900 1.955 166.1 no
N2 H2B O7 . 2.754(5) 0.900 1.865 169.1 no
N2 H2C O4 1_455 3.003(5) 0.900 2.601 107.9 no
N2 H2C O16 1_554 2.817(5) 0.900 2.598 94.6 no
N3 H3A O19 . 2.797(5) 0.900 2.445 103.6 no
N3 H3A O21 1_655 2.796(5) 0.900 2.422 105.2 no
N3 H3B O13 1_565 2.730(4) 0.900 2.268 111.5 no
N3 H3B O19 . 2.797(5) 0.900 2.370 109.1 no
N3 H3C O13 1_565 2.730(4) 0.900 2.489 95.7 no
N3 H3C O21 1_655 2.796(5) 0.900 2.498 99.8 no
N4 H4A O9 . 2.830(5) 0.900 1.944 167.6 no
N4 H4B O1 1_465 2.762(5) 0.900 1.878 167.0 no
N4 H4C O10 1_455 3.012(5) 0.900 2.567 111.2 no
N4 H4C O22 1_554 2.805(5) 0.900 2.587 94.5 no

loop_
_geom_torsion_atom_site_label_1
_geom_torsion_atom_site_label_2
_geom_torsion_atom_site_label_3
_geom_torsion_atom_site_label_4
_geom_torsion
_geom_torsion_publ_flag
H33 O3 C26 C25 -6(4) no
H33 O3 C26 C27 -127(4) no
H33 O3 C26 H26 113.4 no
H32 O4 C27 C26 -147(4) no
H32 O4 C27 C28 -24(4) no
H32 O4 C27 H27 94.8 no
H7 O6 C28 O5 4(4) no
H7 O6 C28 C27 -177(4) no
H29 O9 C30 C29 -9(4) no
H29 O9 C30 C31 -130(4) no
H29 O9 C30 H30 110.8 no
H28 O10 C31 C30 -149(4) no
H28 O10 C31 C32 -25(4) no
H28 O10 C31 H31 93.4 no
H13 O12 C32 O11 6(4) no
H13 O12 C32 C31 -177(4) no
H41 O15 C34 C33 1(4) no
H41 O15 C34 C35 -121(4) no
H41 O15 C34 H34 120.4 no
H40 O16 C35 C34 -51(4) no
H40 O16 C35 C36 69(4) no
H40 O16 C35 H35 -169.7 no
H19 O17 C36 O18 -0(3) no
H19 O17 C36 C35 -177(3) no
H36 O21 C38 C37 -0(4) no
H36 O21 C38 C39 -122(4) no
H36 O21 C38 H38 118.8 no
H37 O22 C39 C38 -51(4) no
H37 O22 C39 C40 69(4) no
H37 O22 C39 H39 -170.1 no
H25 O24 C40 O23 -1(3) no
H25 O24 C40 C39 -178(3) no
H1A N1 C1 C2 60.0 no
H1A N1 C1 C6 -118.4 no
H1B N1 C1 C2 -60.0 no
H1B N1 C1 C6 121.6 no
H1C N1 C1 C2 180.0 no
H1C N1 C1 C6 1.6 no
H2A N2 C7 C8 58.7 no
H2A N2 C7 C12 -120.9 no
H2B N2 C7 C8 -61.3 no
H2B N2 C7 C12 119.1 no
H2C N2 C7 C8 178.7 no
H2C N2 C7 C12 -0.9 no
H3A N3 C13 C14 -121.4 no
H3A N3 C13 C18 60.0 no
H3B N3 C13 C14 118.6 no
H3B N3 C13 C18 -60.0 no
H3C N3 C13 C14 -1.4 no
H3C N3 C13 C18 180.0 no
H4A N4 C19 C20 -117.8 no
H4A N4 C19 C24 62.4 no
H4B N4 C19 C20 122.2 no
H4B N4 C19 C24 -57.6 no
H4C N4 C19 C20 2.2 no
H4C N4 C19 C24 -177.6 no
N1 C1 C2 C3 179.1(4) no
N1 C1 C2 H2 -0.9 no
N1 C1 C6 C5 -179.8(4) no
N1 C1 C6 H6 0.2 no
C2 C1 C6 C5 2.0(8) no
C2 C1 C6 H6 -178.0 no
C6 C1 C2 C3 -2.6(8) no
C6 C1 C2 H2 177.4 no
C1 C2 C3 C4 1.9(10) no
C1 C2 C3 H3 -178.1 no
H2 C2 C3 C4 -178.1 no
H2 C2 C3 H3 1.9 no
C2 C3 C4 C5 -0.6(12) no
C2 C3 C4 H4 179.4 no
H3 C3 C4 C5 179.4 no
H3 C3 C4 H4 -0.6 no
C3 C4 C5 C6 0.0(12) no
C3 C4 C5 H5 -180.0 no
H4 C4 C5 C6 -180.0 no
H4 C4 C5 H5 0.0 no
C4 C5 C6 C1 -0.6(10) no
C4 C5 C6 H6 179.4 no
H5 C5 C6 C1 179.4 no
H5 C5 C6 H6 -0.6 no
N2 C7 C8 C9 -178.5(4) no
N2 C7 C8 H8 1.5 no
N2 C7 C12 C11 179.6(4) no
N2 C7 C12 H12 -0.3 no
C8 C7 C12 C11 -0.0(7) no
C8 C7 C12 H12 -180.0 no
C12 C7 C8 C9 1.2(8) no
C12 C7 C8 H8 -178.8 no
C7 C8 C9 C10 -2.4(9) no
C7 C8 C9 H9 177.6 no
H8 C8 C9 C10 177.6 no
H8 C8 C9 H9 -2.4 no
C8 C9 C10 C11 2.5(10) no
C8 C9 C10 H10 -177.5 no
H9 C9 C10 C11 -177.5 no
H9 C9 C10 H10 2.5 no
C9 C10 C11 C12 -1.5(10) no
C9 C10 C11 H11 178.5 no
H10 C10 C11 C12 178.5 no
H10 C10 C11 H11 -1.5 no
C10 C11 C12 C7 0.2(9) no
C10 C11 C12 H12 -179.8 no
H11 C11 C12 C7 -179.8 no
H11 C11 C12 H12 0.2 no
N3 C13 C14 C15 179.4(4) no
N3 C13 C14 H14 -0.6 no
N3 C13 C18 C17 -179.5(4) no
N3 C13 C18 H18 0.5 no
C14 C13 C18 C17 1.8(8) no
C14 C13 C18 H18 -178.2 no
C18 C13 C14 C15 -2.0(8) no
C18 C13 C14 H14 178.0 no
C13 C14 C15 C16 0.3(10) no
C13 C14 C15 H15 -179.7 no
H14 C14 C15 C16 -179.7 no
H14 C14 C15 H15 0.3 no
C14 C15 C16 C17 1.5(12) no
C14 C15 C16 H16 -178.5 no
H15 C15 C16 C17 -178.5 no
H15 C15 C16 H16 1.5 no
C15 C16 C17 C18 -1.7(12) no
C15 C16 C17 H17 178.3 no
H16 C16 C17 C18 178.3 no
H16 C16 C17 H17 -1.7 no
C16 C17 C18 C13 0.0(10) no
C16 C17 C18 H18 -180.0 no
H17 C17 C18 C13 -180.0 no
H17 C17 C18 H18 0.0 no
N4 C19 C20 C21 179.1(4) no
N4 C19 C20 H20 -0.9 no
N4 C19 C24 C23 -178.5(4) no
N4 C19 C24 H24 1.5 no
C20 C19 C24 C23 1.7(8) no
C20 C19 C24 H24 -178.3 no
C24 C19 C20 C21 -1.1(7) no
C24 C19 C20 H20 178.9 no
C19 C20 C21 C22 1.6(9) no
C19 C20 C21 H21 -178.4 no
H20 C20 C21 C22 -178.4 no
H20 C20 C21 H21 1.6 no
C20 C21 C22 C23 -2.8(10) no
C20 C21 C22 H22 177.2 no
H21 C21 C22 C23 177.2 no
H21 C21 C22 H22 -2.8 no
C21 C22 C23 C24 3.3(10) no
C21 C22 C23 H23 -176.7 no
H22 C22 C23 C24 -176.7 no
H22 C22 C23 H23 3.3 no
C22 C23 C24 C19 -2.8(9) no
C22 C23 C24 H24 177.2 no
H23 C23 C24 C19 177.2 no
H23 C23 C24 H24 -2.8 no
O1 C25 C26 O3 4.9(4) no
O1 C25 C26 C27 125.5(4) no
O1 C25 C26 H26 -114.5 no
O2 C25 C26 O3 -175.7(3) no
O2 C25 C26 C27 -55.0(5) no
O2 C25 C26 H26 65.0 no
O3 C26 C27 O4 74.6(4) no
O3 C26 C27 C28 -47.4(5) no
O3 C26 C27 H27 -167.3 no
C25 C26 C27 O4 -46.0(5) no
C25 C26 C27 C28 -168.0(4) no
C25 C26 C27 H27 72.1 no
H26 C26 C27 O4 -166.0 no
H26 C26 C27 C28 72.0 no
H26 C26 C27 H27 -47.9 no
O4 C27 C28 O5 9.9(6) no
O4 C27 C28 O6 -168.2(4) no
C26 C27 C28 O5 131.0(4) no
C26 C27 C28 O6 -47.1(6) no
H27 C27 C28 O5 -109.1 no
H27 C27 C28 O6 72.7 no
O7 C29 C30 O9 5.4(4) no
O7 C29 C30 C31 125.4(4) no
O7 C29 C30 H30 -114.4 no
O8 C29 C30 O9 -174.9(3) no
O8 C29 C30 C31 -55.0(5) no
O8 C29 C30 H30 65.2 no
O9 C30 C31 O10 74.8(4) no
O9 C30 C31 C32 -47.9(5) no
O9 C30 C31 H31 -167.5 no
C29 C30 C31 O10 -45.7(5) no
C29 C30 C31 C32 -168.4(4) no
C29 C30 C31 H31 72.0 no
H30 C30 C31 O10 -165.8 no
H30 C30 C31 C32 71.5 no
H30 C30 C31 H31 -48.1 no
O10 C31 C32 O11 9.5(6) no
O10 C31 C32 O12 -168.4(4) no
C30 C31 C32 O11 131.0(4) no
C30 C31 C32 O12 -46.8(6) no
H31 C31 C32 O11 -109.3 no
H31 C31 C32 O12 72.8 no
O13 C33 C34 O15 4.6(5) no
O13 C33 C34 C35 126.0(4) no
O13 C33 C34 H34 -114.7 no
O14 C33 C34 O15 -177.0(4) no
O14 C33 C34 C35 -55.7(5) no
O14 C33 C34 H34 63.7 no
O15 C34 C35 O16 64.8(4) no
O15 C34 C35 C36 -60.2(4) no
O15 C34 C35 H35 -176.4 no
C33 C34 C35 O16 -57.1(4) no
C33 C34 C35 C36 177.9(3) no
C33 C34 C35 H35 61.8 no
H34 C34 C35 O16 -176.4 no
H34 C34 C35 C36 58.6 no
H34 C34 C35 H35 -57.6 no
O16 C35 C36 O17 -19.6(4) no
O16 C35 C36 O18 163.3(3) no
C34 C35 C36 O17 103.2(4) no
C34 C35 C36 O18 -74.0(4) no
H35 C35 C36 O17 -140.6 no
H35 C35 C36 O18 42.2 no
O19 C37 C38 O21 -176.4(4) no
O19 C37 C38 C39 -55.6(5) no
O19 C37 C38 H38 64.4 no
O20 C37 C38 O21 4.7(5) no
O20 C37 C38 C39 125.6(4) no
O20 C37 C38 H38 -114.5 no
O21 C38 C39 O22 64.4(4) no
O21 C38 C39 C40 -60.5(4) no
O21 C38 C39 H39 -176.6 no
C37 C38 C39 O22 -56.5(4) no
C37 C38 C39 C40 178.6(3) no
C37 C38 C39 H39 62.4 no
H38 C38 C39 O22 -176.5 no
H38 C38 C39 C40 58.6 no
H38 C38 C39 H39 -57.5 no
O22 C39 C40 O23 163.0(3) no
O22 C39 C40 O24 -20.3(4) no
C38 C39 C40 O23 -73.6(4) no
C38 C39 C40 O24 103.0(4) no
H39 C39 C40 O23 42.5 no
H39 C39 C40 O24 -140.8 no
